data_4345361
loop_
_publ_author_name
'Botezat, Olga'
'van Leusen, Jan'
'Kravtsov, Victor Ch'
'K\"ogerler, Paul'
'Baca, Svetlana G.'

_publ_section_title
;
 Ultralarge 3d/4f Coordination Wheels: From Carboxylate/Amino
 Alcohol-Supported {Fe4Ln2} to {Fe18Ln6} Rings.
;
_journal_issue 4
_journal_name_full 'Inorganic chemistry'
_journal_page_first 1814
_journal_page_last 1822
_journal_paper_doi 10.1021/acs.inorgchem.6b02100
_journal_volume 56
_journal_year 2017
_chemical_formula_sum 'C197 H427 Fe18 Ho6 N43 O110'
_chemical_formula_weight 7153.67
_space_group_crystal_system triclinic
_space_group_IT_number 2
_space_group_name_Hall '-P 1'
_space_group_name_H-M_alt 'P -1'
_symmetry_space_group_name_Hall '-P 1'
_symmetry_space_group_name_H-M 'P -1'
_atom_sites_solution_hydrogens mixed
_audit_creation_method SHELXL-2014/7
_cell_angle_alpha 78.730(5)
_cell_angle_beta 81.150(5)
_cell_angle_gamma 78.123(5)
_cell_formula_units_Z 1
_cell_length_a 15.699(4)
_cell_length_b 22.827(6)
_cell_length_c 24.502(7)
_cell_measurement_reflns_used 9912
_cell_measurement_temperature 100(2)
_cell_measurement_theta_max 22.97
_cell_measurement_theta_min 2.29
_cell_volume 8368(4)
_computing_cell_refinement 'Bruker SAINT'
_computing_data_collection 'Bruker APEX2'
_computing_data_reduction 'Bruker SAINT'
_computing_molecular_graphics 'Bruker SHELXTL'
_computing_publication_material 'Bruker SHELXTL'
_computing_structure_refinement 'SHELXL-2014/7 (Sheldrick, 2014)'
_computing_structure_solution 'SHELXS-97 (Sheldrick, 2008)'
_diffrn_ambient_temperature 100(2)
_diffrn_measured_fraction_theta_full 0.999
_diffrn_measured_fraction_theta_max 0.999
_diffrn_measurement_device_type 'Bruker APEX-II CCD'
_diffrn_measurement_method '\f and \w scans'
_diffrn_radiation_type MoK\a
_diffrn_radiation_wavelength 0.71073
_diffrn_reflns_av_R_equivalents 0.0992
_diffrn_reflns_av_unetI/netI 0.1050
_diffrn_reflns_Laue_measured_fraction_full 0.999
_diffrn_reflns_Laue_measured_fraction_max 0.999
_diffrn_reflns_limit_h_max 18
_diffrn_reflns_limit_h_min -18
_diffrn_reflns_limit_k_max 27
_diffrn_reflns_limit_k_min -27
_diffrn_reflns_limit_l_max 29
_diffrn_reflns_limit_l_min -29
_diffrn_reflns_number 90529
_diffrn_reflns_point_group_measured_fraction_full 0.999
_diffrn_reflns_point_group_measured_fraction_max 0.999
_diffrn_reflns_theta_full 24.999
_diffrn_reflns_theta_max 24.999
_diffrn_reflns_theta_min 1.497
_exptl_absorpt_coefficient_mu 2.232
_exptl_absorpt_correction_type multi-scan
_exptl_absorpt_process_details sadabs
_exptl_crystal_colour yellow
_exptl_crystal_density_diffrn 1.420
_exptl_crystal_description block
_exptl_crystal_F_000 3660
_exptl_crystal_size_max 0.210
_exptl_crystal_size_mid 0.200
_exptl_crystal_size_min 0.130
_exptl_transmission_factor_max 0.745
_exptl_transmission_factor_min 0.433
_refine_diff_density_max 4.050
_refine_diff_density_min -3.006
_refine_diff_density_rms 0.214
_refine_ls_extinction_method none
_refine_ls_goodness_of_fit_ref 1.004
_refine_ls_hydrogen_treatment constr
_refine_ls_matrix_type full
_refine_ls_number_parameters 1850
_refine_ls_number_reflns 29440
_refine_ls_number_restraints 373
_refine_ls_restrained_S_all 1.000
_refine_ls_R_factor_all 0.1172
_refine_ls_R_factor_gt 0.0830
_refine_ls_shift/su_max 0.001
_refine_ls_shift/su_mean 0.000
_refine_ls_structure_factor_coef Fsqd
_refine_ls_weighting_details 'w=1/[\s^2^(Fo^2^)+(0.1440P)^2^+92.2416P] where P=(Fo^2^+2Fc^2^)/3'
_refine_ls_weighting_scheme calc
_refine_ls_wR_factor_gt 0.2231
_refine_ls_wR_factor_ref 0.2577
_reflns_Friedel_coverage 0.000
_reflns_number_gt 20649
_reflns_number_total 29440
_reflns_threshold_expression 'I > 2\s(I)'
_cod_data_source_file ic6b02100_si_014.cif
_cod_data_source_block O403sb
_cod_original_cell_volume 8367(4)
_cod_database_code 4345361
_shelx_shelxl_version_number 2014/7
_shelx_space_group_comment
;
The symmetry employed for this shelxl refinement is uniquely defined
by the following loop, which should always be used as a source of
symmetry information in preference to the above space-group names.
They are only intended as comments.
;
_shelx_estimated_absorpt_t_min 0.651
_shelx_estimated_absorpt_t_max 0.760

loop_
_space_group_symop_operation_xyz
'x, y, z'
'-x, -y, -z'

loop_
_atom_site_label
_atom_site_type_symbol
_atom_site_fract_x
_atom_site_fract_y
_atom_site_fract_z
_atom_site_U_iso_or_equiv
_atom_site_adp_type
_atom_site_occupancy
_atom_site_site_symmetry_order
_atom_site_calc_flag
_atom_site_refinement_flags_posn
_atom_site_refinement_flags_adp
_atom_site_refinement_flags_occupancy
_atom_site_disorder_assembly
_atom_site_disorder_group
Ho1 Ho 0.09196(3) -0.34681(2) 0.40081(2) 0.02529(15) Uani 1 1 d . . . . .
Ho2 Ho 0.20821(3) 0.08023(2) 0.04968(2) 0.02428(15) Uani 1 1 d . . . . .
Ho3 Ho 0.62730(4) 0.41380(2) 0.16138(2) 0.02485(15) Uani 1 1 d . . . . .
Fe1 Fe 0.12330(11) -0.25456(7) 0.27762(6) 0.0247(4) Uani 1 1 d . . . . .
Fe2 Fe 0.12738(11) -0.11440(7) 0.23477(7) 0.0276(4) Uani 1 1 d . . . . .
Fe3 Fe 0.26866(11) -0.04628(7) 0.15163(7) 0.0261(4) Uani 1 1 d . . . . .
Fe4 Fe 0.28152(10) 0.20472(7) 0.06503(6) 0.0221(3) Uani 1 1 d . . . . .
Fe5 Fe 0.44871(11) 0.23189(7) 0.10735(6) 0.0247(4) Uani 1 1 d . . . . .
Fe6 Fe 0.47168(11) 0.32044(7) 0.18863(6) 0.0260(4) Uani 1 1 d . . . . .
Fe7 Fe 0.74130(11) 0.40770(7) 0.26836(6) 0.0265(4) Uani 1 1 d . . . . .
Fe8 Fe 0.72129(11) 0.37748(7) 0.40103(6) 0.0258(4) Uani 1 1 d . . . . .
Fe9 Fe 0.85614(12) 0.29702(8) 0.48478(7) 0.0300(4) Uani 1 1 d . . . . .
C1 C 0.1752(9) -0.4949(6) 0.3985(5) 0.036(3) Uani 1 1 d . . . . .
C2 C 0.2537(9) -0.5369(6) 0.3752(6) 0.043(3) Uani 1 1 d . . . . .
H2 H 0.2598 -0.5251 0.3335 0.051 Uiso 1 1 calc R U . . .
C3 C 0.3355(10) -0.5291(7) 0.3947(7) 0.054(4) Uani 1 1 d . . . . .
H3A H 0.3418 -0.4863 0.3847 0.081 Uiso 1 1 calc R U . . .
H3B H 0.3861 -0.5543 0.3767 0.081 Uiso 1 1 calc R U . . .
H3C H 0.3322 -0.5414 0.4355 0.081 Uiso 1 1 calc R U . . .
C4 C 0.2400(13) -0.6042(8) 0.3893(9) 0.080(6) Uani 1 1 d . . . . .
H4A H 0.2841 -0.6287 0.3660 0.121 Uiso 1 1 calc R U . . .
H4B H 0.1813 -0.6063 0.3817 0.121 Uiso 1 1 calc R U . . .
H4C H 0.2460 -0.6199 0.4289 0.121 Uiso 1 1 calc R U . . .
C5 C 0.0359(8) -0.3563(5) 0.2754(5) 0.031(3) Uani 1 1 d . . . . .
C6 C 0.0044(9) -0.3960(5) 0.2426(5) 0.038(3) Uani 1 1 d D . . . .
H6 H 0.0161 -0.3821 0.2013 0.045 Uiso 1 1 calc R U . . .
C7 C 0.054(2) -0.4610(7) 0.2604(11) 0.143(12) Uani 1 1 d D . . . .
H7A H 0.0375 -0.4745 0.3004 0.215 Uiso 1 1 calc R U . . .
H7B H 0.1173 -0.4614 0.2534 0.215 Uiso 1 1 calc R U . . .
H7C H 0.0388 -0.4884 0.2387 0.215 Uiso 1 1 calc R U . . .
C8 C -0.0890(14) -0.3975(13) 0.2600(9) 0.110(9) Uani 1 1 d . . . . .
H8A H -0.0977 -0.4144 0.3000 0.166 Uiso 1 1 calc R U . . .
H8B H -0.1087 -0.4229 0.2383 0.166 Uiso 1 1 calc R U . . .
H8C H -0.1229 -0.3562 0.2533 0.166 Uiso 1 1 calc R U . . .
C9 C -0.0013(8) 0.1034(6) 0.0308(5) 0.047(4) Uani 1 1 d D . . . .
C10 C -0.0862(9) 0.1393(7) 0.0494(5) 0.078(6) Uani 1 1 d D . . . .
H10 H -0.1285 0.1201 0.0354 0.093 Uiso 0.38(3) 1 calc R U P A 1
H1B H -0.0725 0.1796 0.0517 0.093 Uiso 0.62(3) 1 calc R U P A 2
C11 C -0.113(3) 0.129(2) 0.1115(8) 0.048(7) Uani 0.38(3) 1 d D U P A 1
H11A H -0.0639 0.1298 0.1311 0.072 Uiso 0.38(3) 1 calc R U P A 1
H11B H -0.1323 0.0899 0.1231 0.072 Uiso 0.38(3) 1 calc R U P A 1
H11C H -0.1622 0.1617 0.1207 0.072 Uiso 0.38(3) 1 calc R U P A 1
C12 C -0.103(2) 0.2040(10) 0.0171(16) 0.087(9) Uani 0.38(3) 1 d D U P A 1
H12A H -0.1600 0.2254 0.0314 0.131 Uiso 0.38(3) 1 calc R U P A 1
H12B H -0.0568 0.2253 0.0218 0.131 Uiso 0.38(3) 1 calc R U P A 1
H12C H -0.1018 0.2029 -0.0228 0.131 Uiso 0.38(3) 1 calc R U P A 1
C11' C -0.1230(14) 0.1151(12) 0.1090(6) 0.048(7) Uani 0.62(3) 1 d D . P A 2
H11D H -0.1386 0.0754 0.1101 0.072 Uiso 0.62(3) 1 calc R U P A 2
H11E H -0.1754 0.1435 0.1207 0.072 Uiso 0.62(3) 1 calc R U P A 2
H11F H -0.0788 0.1109 0.1344 0.072 Uiso 0.62(3) 1 calc R U P A 2
C12' C -0.1503(12) 0.1536(15) 0.0058(9) 0.086(9) Uani 0.62(3) 1 d D U P A 2
H12D H -0.2056 0.1775 0.0202 0.130 Uiso 0.62(3) 1 calc R U P A 2
H12E H -0.1252 0.1769 -0.0287 0.130 Uiso 0.62(3) 1 calc R U P A 2
H12F H -0.1614 0.1156 -0.0022 0.130 Uiso 0.62(3) 1 calc R U P A 2
C13 C 0.1963(7) 0.2158(5) -0.0374(4) 0.029(3) Uani 1 1 d D . . . .
C14 C 0.1631(7) 0.2561(5) -0.0905(5) 0.041(3) Uani 1 1 d D . . . .
H14A H 0.1920 0.2925 -0.0985 0.049 Uiso 0.584(18) 1 calc R U P B 1
H14B H 0.1389 0.2969 -0.0798 0.049 Uiso 0.416(18) 1 calc R U P B 2
C15 C 0.0650(10) 0.2785(13) -0.0788(9) 0.071(6) Uani 0.584(18) 1 d D U P B 1
H15A H 0.0532 0.2991 -0.0462 0.107 Uiso 0.584(18) 1 calc R U P B 1
H15B H 0.0442 0.3070 -0.1115 0.107 Uiso 0.584(18) 1 calc R U P B 1
H15C H 0.0345 0.2439 -0.0712 0.107 Uiso 0.584(18) 1 calc R U P B 1
C16 C 0.1907(18) 0.2231(11) -0.1405(6) 0.070(6) Uani 0.584(18) 1 d D U P B 1
H16D H 0.2545 0.2103 -0.1449 0.106 Uiso 0.584(18) 1 calc R U P B 1
H16E H 0.1628 0.1873 -0.1342 0.106 Uiso 0.584(18) 1 calc R U P B 1
H16F H 0.1725 0.2504 -0.1744 0.106 Uiso 0.584(18) 1 calc R U P B 1
C15' C 0.0857(19) 0.2349(16) -0.1055(13) 0.070(6) Uani 0.416(18) 1 d D U P B 2
H15D H 0.0420 0.2307 -0.0726 0.105 Uiso 0.416(18) 1 calc R U P B 2
H15E H 0.0595 0.2648 -0.1357 0.105 Uiso 0.416(18) 1 calc R U P B 2
H15F H 0.1056 0.1956 -0.1181 0.105 Uiso 0.416(18) 1 calc R U P B 2
C16' C 0.2389(15) 0.2657(18) -0.1355(9) 0.070(6) Uani 0.416(18) 1 d D U P B 2
H16A H 0.2838 0.2793 -0.1198 0.105 Uiso 0.416(18) 1 calc R U P B 2
H16B H 0.2640 0.2275 -0.1491 0.105 Uiso 0.416(18) 1 calc R U P B 2
H16C H 0.2179 0.2967 -0.1666 0.105 Uiso 0.416(18) 1 calc R U P B 2
C17 C 0.7509(10) 0.4058(7) 0.0387(7) 0.068(5) Uani 1 1 d D . . . .
C18 C 0.8375(13) 0.3787(7) 0.0117(10) 0.124(9) Uani 1 1 d D U . . .
H18 H 0.8243 0.3577 -0.0173 0.149 Uiso 0.19(4) 1 calc R U P C 1
H18B H 0.8309 0.3853 -0.0291 0.149 Uiso 0.81(4) 1 calc R U P C 2
C19 C 0.888(4) 0.329(4) 0.052(2) 0.106(11) Uani 0.19(4) 1 d D U P C 1
H19A H 0.9383 0.3065 0.0313 0.159 Uiso 0.19(4) 1 d R U P C 1
H19B H 0.8497 0.3011 0.0726 0.159 Uiso 0.19(4) 1 d R U P C 1
H19C H 0.9092 0.3478 0.0791 0.159 Uiso 0.19(4) 1 d R U P C 1
C19' C 0.8608(17) 0.3101(7) 0.0289(12) 0.106(10) Uani 0.81(4) 1 d D U P C 2
H19D H 0.9194 0.2950 0.0111 0.159 Uiso 0.81(4) 1 d R U P C 2
H19E H 0.8580 0.2966 0.0695 0.159 Uiso 0.81(4) 1 d R U P C 2
H19F H 0.8170 0.2943 0.0143 0.159 Uiso 0.81(4) 1 d R U P C 2
C20 C 0.890(4) 0.4271(17) -0.020(4) 0.119(11) Uani 0.19(4) 1 d D U P C 1
H20A H 0.9460 0.4074 -0.0375 0.178 Uiso 0.19(4) 1 calc R U P C 1
H20B H 0.8563 0.4530 -0.0498 0.178 Uiso 0.19(4) 1 calc R U P C 1
H20C H 0.8996 0.4521 0.0055 0.178 Uiso 0.19(4) 1 calc R U P C 1
C20' C 0.9078(12) 0.4144(12) 0.0155(16) 0.118(11) Uani 0.81(4) 1 d D U P C 2
H20D H 0.9642 0.3957 -0.0026 0.177 Uiso 0.81(4) 1 calc R U P C 2
H20E H 0.8918 0.4564 -0.0034 0.177 Uiso 0.81(4) 1 calc R U P C 2
H20F H 0.9127 0.4141 0.0550 0.177 Uiso 0.81(4) 1 calc R U P C 2
C21 C 0.7694(8) 0.5039(5) 0.1693(5) 0.033(3) Uani 1 1 d . . . . .
C22 C 0.8187(10) 0.5544(6) 0.1375(6) 0.046(4) Uani 1 1 d . . . . .
H22 H 0.8106 0.5866 0.1613 0.055 Uiso 1 1 calc R U . . .
C23 C 0.7847(12) 0.5837(7) 0.0813(7) 0.061(5) Uani 1 1 d . . . . .
H23A H 0.7864 0.5522 0.0590 0.091 Uiso 1 1 calc R U . . .
H23B H 0.8218 0.6126 0.0609 0.091 Uiso 1 1 calc R U . . .
H23C H 0.7243 0.6053 0.0880 0.091 Uiso 1 1 calc R U . . .
C24 C 0.9148(11) 0.5289(7) 0.1280(7) 0.062(4) Uani 1 1 d . . . . .
H24A H 0.9352 0.5072 0.1636 0.092 Uiso 1 1 calc R U . . .
H24B H 0.9472 0.5620 0.1129 0.092 Uiso 1 1 calc R U . . .
H24C H 0.9246 0.5007 0.1012 0.092 Uiso 1 1 calc R U . . .
C25 C -0.1230(9) -0.3602(7) 0.4140(5) 0.045(3) Uani 1 1 d . . . . .
H25A H -0.1163 -0.3676 0.3750 0.054 Uiso 1 1 calc R U . . .
H25B H -0.1864 -0.3497 0.4265 0.054 Uiso 1 1 calc R U . . .
C26 C -0.0841(9) -0.4171(6) 0.4508(6) 0.047(3) Uani 1 1 d . . . . .
H26A H -0.1111 -0.4165 0.4900 0.056 Uiso 1 1 calc R U . . .
H26B H -0.0971 -0.4529 0.4387 0.056 Uiso 1 1 calc R U . . .
C27 C -0.1051(9) -0.2877(7) 0.4706(6) 0.044(3) Uani 1 1 d . . . . .
H27A H -0.1637 -0.2971 0.4865 0.053 Uiso 1 1 calc R U . . .
H27B H -0.1094 -0.2431 0.4650 0.053 Uiso 1 1 calc R U . . .
C28 C -0.0399(9) -0.3176(7) 0.5119(5) 0.043(3) Uani 1 1 d . . . . .
H28A H -0.0527 -0.2976 0.5453 0.051 Uiso 1 1 calc R U . . .
H28B H -0.0441 -0.3610 0.5241 0.051 Uiso 1 1 calc R U . . .
C29 C -0.1006(8) -0.2584(6) 0.3693(5) 0.040(3) Uani 1 1 d . . . . .
H29A H -0.1599 -0.2351 0.3787 0.048 Uiso 1 1 calc R U . . .
H29B H -0.1012 -0.2753 0.3352 0.048 Uiso 1 1 calc R U . . .
C30 C -0.0350(8) -0.2161(6) 0.3574(6) 0.043(3) Uani 1 1 d . . . . .
H30A H -0.0473 -0.1855 0.3236 0.051 Uiso 1 1 calc R U . . .
H30B H -0.0400 -0.1943 0.3894 0.051 Uiso 1 1 calc R U . . .
C31 C 0.2686(8) -0.3454(5) 0.2342(5) 0.034(3) Uani 1 1 d . . . . .
H31A H 0.3291 -0.3575 0.2164 0.041 Uiso 1 1 calc R U . . .
H31B H 0.2316 -0.3715 0.2249 0.041 Uiso 1 1 calc R U . . .
C32 C 0.2683(8) -0.3553(5) 0.2977(5) 0.035(3) Uani 1 1 d . . . . .
H32A H 0.2706 -0.3989 0.3132 0.041 Uiso 1 1 calc R U . . .
H32B H 0.3211 -0.3432 0.3065 0.041 Uiso 1 1 calc R U . . .
C33 C 0.2963(8) -0.2391(5) 0.2095(5) 0.033(3) Uani 1 1 d . . . . .
H33A H 0.2871 -0.2058 0.1772 0.039 Uiso 1 1 calc R U . . .
H33B H 0.3573 -0.2613 0.2036 0.039 Uiso 1 1 calc R U . . .
C34 C 0.2845(7) -0.2122(5) 0.2622(5) 0.028(3) Uani 1 1 d . . . . .
H34A H 0.3075 -0.2436 0.2930 0.034 Uiso 1 1 calc R U . . .
H34B H 0.3179 -0.1786 0.2562 0.034 Uiso 1 1 calc R U . . .
C35 C 0.2040(9) -0.2749(6) 0.1559(5) 0.035(3) Uani 1 1 d . . . . .
H35A H 0.1674 -0.3062 0.1587 0.042 Uiso 1 1 calc R U . . .
H35B H 0.1654 -0.2348 0.1485 0.042 Uiso 1 1 calc R U . . .
C36 C 0.2713(9) -0.2806(6) 0.1063(5) 0.040(3) Uani 1 1 d . . . . .
H36A H 0.2409 -0.2760 0.0728 0.048 Uiso 1 1 calc R U . . .
H36B H 0.3040 -0.2467 0.1006 0.048 Uiso 1 1 calc R U . . .
C37 C -0.0555(8) -0.1066(6) 0.2024(6) 0.044(3) Uani 1 1 d . . . . .
H37A H -0.0963 -0.0936 0.1735 0.053 Uiso 1 1 calc R U . . .
H37B H -0.0904 -0.1050 0.2395 0.053 Uiso 1 1 calc R U . . .
C38 C -0.0094(8) -0.1711(6) 0.1999(5) 0.036(3) Uani 1 1 d . . . . .
H38A H -0.0492 -0.1998 0.2175 0.044 Uiso 1 1 calc R U . . .
H38B H 0.0085 -0.1766 0.1604 0.044 Uiso 1 1 calc R U . . .
C39 C 0.0354(8) -0.0443(6) 0.1333(5) 0.035(3) Uani 1 1 d . . . . .
H39A H 0.0476 -0.0026 0.1279 0.042 Uiso 1 1 calc R U . . .
H39B H -0.0122 -0.0436 0.1108 0.042 Uiso 1 1 calc R U . . .
C40 C 0.1166(8) -0.0863(5) 0.1133(5) 0.030(3) Uani 1 1 d . . . . .
H40A H 0.1014 -0.1251 0.1092 0.036 Uiso 1 1 calc R U . . .
H40B H 0.1428 -0.0675 0.0764 0.036 Uiso 1 1 calc R U . . .
C41 C -0.0257(10) -0.0147(7) 0.2240(6) 0.055(4) Uani 1 1 d . . . . .
H41A H -0.0868 0.0035 0.2172 0.065 Uiso 1 1 calc R U . . .
H41B H 0.0108 0.0170 0.2114 0.065 Uiso 1 1 calc R U . . .
C42 C -0.0218(11) -0.0392(7) 0.2867(7) 0.059(4) Uani 1 1 d . . . . .
H42A H -0.0308 -0.0050 0.3076 0.071 Uiso 1 1 calc R U . . .
H42B H -0.0687 -0.0632 0.3014 0.071 Uiso 1 1 calc R U . . .
C43 C 0.3504(9) -0.0375(5) 0.2526(5) 0.035(3) Uani 1 1 d . . . . .
H43A H 0.3670 -0.0151 0.2789 0.042 Uiso 1 1 calc R U . . .
H43B H 0.3977 -0.0729 0.2480 0.042 Uiso 1 1 calc R U . . .
C44 C 0.2662(9) -0.0591(6) 0.2765(5) 0.038(3) Uani 1 1 d . . . . .
H44A H 0.2775 -0.0954 0.3058 0.045 Uiso 1 1 calc R U . . .
H44B H 0.2249 -0.0269 0.2938 0.045 Uiso 1 1 calc R U . . .
C45 C 0.2826(9) 0.0631(5) 0.2027(5) 0.035(3) Uani 1 1 d . . . . .
H45A H 0.3058 0.0957 0.1752 0.042 Uiso 1 1 calc R U . . .
H45B H 0.2817 0.0721 0.2408 0.042 Uiso 1 1 calc R U . . .
C46 C 0.1884(9) 0.0616(5) 0.1923(5) 0.031(3) Uani 1 1 d . . . . .
H46A H 0.1591 0.0374 0.2251 0.038 Uiso 1 1 calc R U . . .
H46B H 0.1539 0.1034 0.1867 0.038 Uiso 1 1 calc R U . . .
C47 C 0.4273(8) 0.0117(5) 0.1664(5) 0.030(3) Uani 1 1 d . . . . .
H47A H 0.4178 0.0394 0.1305 0.036 Uiso 1 1 calc R U . . .
H47B H 0.4599 -0.0279 0.1574 0.036 Uiso 1 1 calc R U . . .
C48 C 0.4836(9) 0.0373(6) 0.1975(5) 0.039(3) Uani 1 1 d . . . . .
H48A H 0.4495 0.0747 0.2105 0.046 Uiso 1 1 calc R U . . .
H48B H 0.5005 0.0074 0.2309 0.046 Uiso 1 1 calc R U . . .
C49 C 0.3789(8) -0.0103(5) -0.0148(5) 0.030(3) Uani 1 1 d . . . . .
H49A H 0.4321 -0.0075 0.0009 0.036 Uiso 1 1 calc R U . . .
H49B H 0.3980 -0.0300 -0.0483 0.036 Uiso 1 1 calc R U . . .
C50 C 0.3252(8) -0.0501(5) 0.0287(5) 0.029(3) Uani 1 1 d . . . . .
H50A H 0.2796 -0.0614 0.0110 0.034 Uiso 1 1 calc R U . . .
H50B H 0.3636 -0.0878 0.0443 0.034 Uiso 1 1 calc R U . . .
C51 C 0.2884(9) 0.0571(5) -0.0821(5) 0.034(3) Uani 1 1 d . . . . .
H51A H 0.3325 0.0417 -0.1119 0.041 Uiso 1 1 calc R U . . .
H51B H 0.2654 0.1005 -0.0956 0.041 Uiso 1 1 calc R U . . .
C52 C 0.2147(9) 0.0219(6) -0.0707(5) 0.037(3) Uani 1 1 d . . . . .
H52A H 0.1764 0.0355 -0.1010 0.044 Uiso 1 1 calc R U . . .
H52B H 0.2387 -0.0219 -0.0695 0.044 Uiso 1 1 calc R U . . .
C53 C 0.3904(7) 0.0958(5) -0.0408(5) 0.028(3) Uani 1 1 d . . . . .
H53A H 0.3637 0.1346 -0.0628 0.034 Uiso 1 1 calc R U . . .
H53B H 0.4460 0.0798 -0.0624 0.034 Uiso 1 1 calc R U . . .
C54 C 0.4094(8) 0.1073(6) 0.0149(5) 0.031(3) Uani 1 1 d . . . . .
H54A H 0.4451 0.0703 0.0342 0.037 Uiso 1 1 calc R U . . .
H54B H 0.4433 0.1406 0.0081 0.037 Uiso 1 1 calc R U . . .
C55 C 0.1068(9) 0.2576(7) 0.1227(8) 0.059(4) Uani 1 1 d . . . . .
H55A H 0.0991 0.2465 0.1640 0.071 Uiso 1 1 calc R U . . .
H55B H 0.0583 0.2912 0.1119 0.071 Uiso 1 1 calc R U . . .
C56 C 0.1005(9) 0.2065(6) 0.0991(7) 0.046(3) Uani 1 1 d . . . . .
H56A H 0.0566 0.1845 0.1233 0.055 Uiso 1 1 calc R U . . .
H56B H 0.0794 0.2211 0.0619 0.055 Uiso 1 1 calc R U . . .
C57 C 0.2287(9) 0.2834(5) 0.1545(5) 0.037(3) Uani 1 1 d . . . . .
H57A H 0.1814 0.2978 0.1831 0.044 Uiso 1 1 calc R U . . .
H57B H 0.2689 0.3131 0.1446 0.044 Uiso 1 1 calc R U . . .
C58 C 0.2782(8) 0.2225(5) 0.1783(5) 0.033(3) Uani 1 1 d . . . . .
H58A H 0.3101 0.2268 0.2087 0.040 Uiso 1 1 calc R U . . .
H58B H 0.2367 0.1945 0.1942 0.040 Uiso 1 1 calc R U . . .
C59 C 0.1850(11) 0.3382(6) 0.0648(6) 0.052(4) Uani 1 1 d . . . . .
H59A H 0.2452 0.3419 0.0470 0.063 Uiso 1 1 calc R U . . .
H59B H 0.1513 0.3350 0.0349 0.063 Uiso 1 1 calc R U . . .
C60 C 0.1454(13) 0.3963(7) 0.0855(9) 0.074(5) Uani 1 1 d . . . . .
H60A H 0.1852 0.4038 0.1100 0.089 Uiso 1 1 calc R U . . .
H60B H 0.1434 0.4295 0.0528 0.089 Uiso 1 1 calc R U . . .
C61 C 0.5181(8) 0.2563(6) -0.0162(5) 0.036(3) Uani 1 1 d . . . . .
H61A H 0.5397 0.2133 -0.0203 0.043 Uiso 1 1 calc R U . . .
H61B H 0.5449 0.2820 -0.0490 0.043 Uiso 1 1 calc R U . . .
C62 C 0.4201(8) 0.2704(6) -0.0152(4) 0.035(3) Uani 1 1 d . . . . .
H62A H 0.3995 0.3149 -0.0235 0.042 Uiso 1 1 calc R U . . .
H62B H 0.4021 0.2516 -0.0437 0.042 Uiso 1 1 calc R U . . .
C63 C 0.6290(8) 0.2257(6) 0.0488(5) 0.035(3) Uani 1 1 d . . . . .
H63A H 0.6533 0.2387 0.0785 0.042 Uiso 1 1 calc R U . . .
H63B H 0.6722 0.2277 0.0148 0.042 Uiso 1 1 calc R U . . .
C64 C 0.6139(8) 0.1614(6) 0.0678(6) 0.039(3) Uani 1 1 d . . . . .
H64A H 0.6140 0.1426 0.0346 0.046 Uiso 1 1 calc R U . . .
H64B H 0.6623 0.1375 0.0888 0.046 Uiso 1 1 calc R U . . .
C65 C 0.5457(8) 0.3312(5) 0.0369(5) 0.030(3) Uani 1 1 d . . . . .
H65A H 0.5578 0.3527 -0.0019 0.035 Uiso 1 1 calc R U . . .
H65B H 0.5922 0.3345 0.0586 0.035 Uiso 1 1 calc R U . . .
C66 C 0.4567(8) 0.3602(5) 0.0634(5) 0.030(3) Uani 1 1 d . . . . .
H66A H 0.4597 0.4005 0.0716 0.036 Uiso 1 1 calc R U . . .
H66B H 0.4121 0.3659 0.0374 0.036 Uiso 1 1 calc R U . . .
C67 C 0.4817(9) 0.2151(5) 0.2832(5) 0.036(3) Uani 1 1 d . . . . .
H67A H 0.4196 0.2256 0.2989 0.043 Uiso 1 1 calc R U . . .
H67B H 0.5126 0.1848 0.3117 0.043 Uiso 1 1 calc R U . . .
C68 C 0.4864(9) 0.1875(5) 0.2315(5) 0.035(3) Uani 1 1 d . . . . .
H68A H 0.5453 0.1628 0.2241 0.042 Uiso 1 1 calc R U . . .
H68B H 0.4426 0.1606 0.2374 0.042 Uiso 1 1 calc R U . . .
C69 C 0.6189(8) 0.2562(5) 0.2590(5) 0.030(3) Uani 1 1 d . . . . .
H69A H 0.6409 0.2146 0.2779 0.036 Uiso 1 1 calc R U . . .
H69B H 0.6448 0.2849 0.2740 0.036 Uiso 1 1 calc R U . . .
C70 C 0.6463(8) 0.2613(5) 0.1968(4) 0.026(2) Uani 1 1 d . . . . .
H70A H 0.7101 0.2611 0.1886 0.031 Uiso 1 1 calc R U . . .
H70B H 0.6336 0.2263 0.1832 0.031 Uiso 1 1 calc R U . . .
C71 C 0.4925(8) 0.3080(6) 0.3171(5) 0.032(3) Uani 1 1 d . . . . .
H71A H 0.5153 0.3465 0.3056 0.039 Uiso 1 1 calc R U . . .
H71B H 0.4277 0.3184 0.3218 0.039 Uiso 1 1 calc R U . . .
C72 C 0.5229(9) 0.2766(6) 0.3731(5) 0.040(3) Uani 1 1 d . . . . .
H72A H 0.5016 0.2376 0.3849 0.049 Uiso 1 1 calc R U . . .
H72B H 0.5877 0.2679 0.3696 0.049 Uiso 1 1 calc R U . . .
C73 C 0.4264(9) 0.5078(6) 0.1896(6) 0.043(3) Uani 1 1 d . . . . .
H73A H 0.3888 0.5459 0.1740 0.052 Uiso 1 1 calc R U . . .
H73B H 0.4077 0.4989 0.2304 0.052 Uiso 1 1 calc R U . . .
C74 C 0.4141(9) 0.4565(6) 0.1624(6) 0.041(3) Uani 1 1 d . . . . .
H74A H 0.3559 0.4455 0.1762 0.049 Uiso 1 1 calc R U . . .
H74B H 0.4175 0.4693 0.1212 0.049 Uiso 1 1 calc R U . . .
C75 C 0.5354(11) 0.5634(5) 0.1306(6) 0.049(4) Uani 1 1 d . . . . .
H75A H 0.5927 0.5750 0.1309 0.059 Uiso 1 1 calc R U . . .
H75B H 0.4893 0.6000 0.1325 0.059 Uiso 1 1 calc R U . . .
C76 C 0.5355(11) 0.5398(6) 0.0759(6) 0.054(4) Uani 1 1 d . . . . .
H76A H 0.4743 0.5440 0.0681 0.065 Uiso 1 1 calc R U . . .
H76B H 0.5662 0.5649 0.0445 0.065 Uiso 1 1 calc R U . . .
C77 C 0.5438(11) 0.5307(6) 0.2312(6) 0.051(4) Uani 1 1 d . . . . .
H77A H 0.4972 0.5620 0.2460 0.061 Uiso 1 1 calc R U . . .
H77B H 0.5988 0.5473 0.2218 0.061 Uiso 1 1 calc R U . . .
C78 C 0.5567(9) 0.4739(6) 0.2754(5) 0.041(3) Uani 1 1 d . . . . .
H78A H 0.5764 0.4832 0.3087 0.049 Uiso 1 1 calc R U . . .
H78B H 0.5006 0.4591 0.2872 0.049 Uiso 1 1 calc R U . . .
C79 C 0.9049(9) 0.3536(6) 0.2082(5) 0.041(3) Uani 1 1 d . . . . .
H79A H 0.9604 0.3241 0.2044 0.049 Uiso 1 1 calc R U . . .
H79B H 0.9132 0.3925 0.1838 0.049 Uiso 1 1 calc R U . . .
C80 C 0.8311(8) 0.3297(5) 0.1901(5) 0.034(3) Uani 1 1 d . . . . .
H80A H 0.8388 0.3332 0.1488 0.040 Uiso 1 1 calc R U . . .
H80B H 0.8342 0.2862 0.2066 0.040 Uiso 1 1 calc R U . . .
C81 C 0.8853(9) 0.3046(6) 0.3087(5) 0.039(3) Uani 1 1 d . . . . .
H81A H 0.9072 0.3098 0.3429 0.047 Uiso 1 1 calc R U . . .
H81B H 0.9269 0.2717 0.2927 0.047 Uiso 1 1 calc R U . . .
C82 C 0.7952(8) 0.2862(5) 0.3245(5) 0.033(3) Uani 1 1 d . . . . .
H82A H 0.7807 0.2687 0.2940 0.039 Uiso 1 1 calc R U . . .
H82B H 0.7954 0.2552 0.3590 0.039 Uiso 1 1 calc R U . . .
C83 C 0.9347(9) 0.4036(6) 0.2826(6) 0.044(3) Uani 1 1 d . . . . .
H83A H 0.9259 0.4427 0.2565 0.053 Uiso 1 1 calc R U . . .
H83B H 0.9102 0.4119 0.3206 0.053 Uiso 1 1 calc R U . . .
C84 C 1.0308(10) 0.3813(8) 0.2825(7) 0.057(4) Uani 1 1 d . . . . .
H84A H 1.0547 0.4041 0.3053 0.068 Uiso 1 1 calc R U . . .
H84B H 1.0420 0.3377 0.2994 0.068 Uiso 1 1 calc R U . . .
C85 C 0.6763(9) 0.5144(5) 0.3963(5) 0.039(3) Uani 1 1 d . . . . .
H85A H 0.6865 0.5510 0.4084 0.047 Uiso 1 1 calc R U . . .
H85B H 0.6139 0.5211 0.3902 0.047 Uiso 1 1 calc R U . . .
C86 C 0.7331(9) 0.5056(5) 0.3423(5) 0.038(3) Uani 1 1 d . . . . .
H86A H 0.7080 0.5347 0.3108 0.046 Uiso 1 1 calc R U . . .
H86B H 0.7927 0.5127 0.3440 0.046 Uiso 1 1 calc R U . . .
C87 C 0.6167(8) 0.4525(6) 0.4815(5) 0.037(3) Uani 1 1 d . . . . .
H87A H 0.5889 0.4910 0.4947 0.044 Uiso 1 1 calc R U . . .
H87B H 0.6337 0.4217 0.5143 0.044 Uiso 1 1 calc R U . . .
C88 C 0.5513(9) 0.4306(7) 0.4514(6) 0.044(3) Uani 1 1 d . . . . .
H88A H 0.5059 0.4141 0.4794 0.053 Uiso 1 1 calc R U . . .
H88B H 0.5218 0.4652 0.4257 0.053 Uiso 1 1 calc R U . . .
C89 C 0.7711(8) 0.4618(6) 0.4689(5) 0.034(3) Uani 1 1 d . . . . .
H89A H 0.7631 0.4410 0.5083 0.041 Uiso 1 1 calc R U . . .
H89B H 0.7762 0.5043 0.4692 0.041 Uiso 1 1 calc R U . . .
C90 C 0.8545(8) 0.4301(5) 0.4387(5) 0.031(3) Uani 1 1 d . . . . .
H90A H 0.8710 0.4560 0.4029 0.038 Uiso 1 1 calc R U . . .
H90B H 0.9031 0.4223 0.4621 0.038 Uiso 1 1 calc R U . . .
C91 C 0.7544(10) 0.1960(6) 0.4978(5) 0.045(4) Uani 1 1 d . . . . .
H91A H 0.7164 0.1675 0.5188 0.054 Uiso 1 1 calc R U . . .
H91B H 0.7961 0.1749 0.4701 0.054 Uiso 1 1 calc R U . . .
C92 C 0.6986(9) 0.2514(6) 0.4674(5) 0.037(3) Uani 1 1 d . . . . .
H92A H 0.6798 0.2412 0.4341 0.045 Uiso 1 1 calc R U . . .
H92B H 0.6455 0.2650 0.4925 0.045 Uiso 1 1 calc R U . . .
C93 C 0.7481(9) 0.2357(6) 0.5857(5) 0.036(3) Uani 1 1 d . . . . .
H93A H 0.7802 0.2226 0.6190 0.043 Uiso 1 1 calc R U . . .
H93B H 0.6944 0.2176 0.5935 0.043 Uiso 1 1 calc R U . . .
C94 C 0.7230(8) 0.3042(5) 0.5750(5) 0.031(3) Uani 1 1 d . . . . .
H94A H 0.6791 0.3172 0.5480 0.037 Uiso 1 1 calc R U . . .
H94B H 0.6970 0.3189 0.6104 0.037 Uiso 1 1 calc R U . . .
C95 C 0.8770(10) 0.1635(6) 0.5558(5) 0.047(4) Uani 1 1 d . . . . .
H95A H 0.9199 0.1553 0.5229 0.057 Uiso 1 1 calc R U . . .
H95B H 0.9074 0.1773 0.5821 0.057 Uiso 1 1 calc R U . . .
C96 C 0.8470(13) 0.1066(7) 0.5834(7) 0.067(5) Uani 1 1 d . . . . .
H96A H 0.7987 0.1151 0.6135 0.080 Uiso 1 1 calc R U . . .
H96B H 0.8246 0.0890 0.5558 0.080 Uiso 1 1 calc R U . . .
O1 O 0.1840(5) -0.4411(3) 0.3985(3) 0.0301(18) Uani 1 1 d . . . . .
O2 O 0.1053(7) -0.5142(4) 0.4143(4) 0.050(2) Uani 1 1 d . . . . .
O3 O 0.0387(5) -0.3739(4) 0.3263(3) 0.0331(19) Uani 1 1 d . . . . .
O4 O 0.0560(6) -0.3070(3) 0.2478(3) 0.0318(19) Uani 1 1 d . . . . .
O5 O 0.0592(6) 0.0949(4) 0.0614(3) 0.036(2) Uani 1 1 d . . . . .
O6 O 0.0073(7) 0.0840(5) -0.0142(5) 0.065(3) Uani 1 1 d . . . . .
O7 O 0.1831(5) 0.1632(3) -0.0255(3) 0.0274(17) Uani 1 1 d . . . . .
O8 O 0.2377(5) 0.2410(3) -0.0106(3) 0.0269(17) Uani 1 1 d . . . . .
O9 O 0.7228(6) 0.3836(4) 0.0851(3) 0.036(2) Uani 1 1 d . . . . .
O10 O 0.7136(9) 0.4521(5) 0.0088(4) 0.076(4) Uani 1 1 d . . . . .
O11 O 0.7192(6) 0.4860(3) 0.1433(3) 0.035(2) Uani 1 1 d . . . . .
O12 O 0.7843(6) 0.4820(4) 0.2198(3) 0.0330(19) Uani 1 1 d . . . . .
O13 O 0.0097(6) -0.4220(4) 0.4480(3) 0.037(2) Uani 1 1 d . . . . .
H13 H 0.0363 -0.4596 0.4326 0.045 Uiso 1 1 d R U . . .
O14 O 0.0446(6) -0.3123(4) 0.4853(3) 0.036(2) Uani 1 1 d . . . . .
O15 O 0.0520(5) -0.2504(3) 0.3490(3) 0.0306(18) Uani 1 1 d . . . . .
O16 O 0.1934(5) -0.3215(3) 0.3231(3) 0.0262(17) Uani 1 1 d . . . . .
O17 O 0.1946(5) -0.1900(3) 0.2771(3) 0.0278(18) Uani 1 1 d . . . . .
O18 O 0.3317(6) -0.3353(4) 0.1101(4) 0.049(2) Uani 1 1 d . . . . .
H18A H 0.3052 -0.3642 0.1116 0.059 Uiso 1 1 d R U . . .
O19 O 0.0660(5) -0.1827(3) 0.2291(3) 0.0312(18) Uani 1 1 d . . . . .
O20 O 0.1776(5) -0.0973(3) 0.1531(3) 0.0279(17) Uani 1 1 d . . . . .
O21 O 0.0606(6) -0.0759(4) 0.2940(4) 0.042(2) Uani 1 1 d . . . . .
O22 O 0.2289(6) -0.0738(3) 0.2323(3) 0.0309(19) Uani 1 1 d . . . . .
O23 O 0.1933(5) 0.0353(3) 0.1440(3) 0.0279(17) Uani 1 1 d . . . . .
O24 O 0.5601(6) 0.0510(4) 0.1625(4) 0.040(2) Uani 1 1 d . . . . .
H24 H 0.5486 0.0858 0.1433 0.048 Uiso 1 1 d R U . . .
O25 O 0.2865(5) -0.0173(3) 0.0709(3) 0.0266(17) Uani 1 1 d . . . . .
O26 O 0.1648(5) 0.0317(3) -0.0177(3) 0.0315(19) Uani 1 1 d . . . . .
H26 H 0.1073 0.0561 -0.0273 0.624 Uiso 1 1 d R U . . .
O27 O 0.3302(5) 0.1230(3) 0.0491(3) 0.0212(15) Uani 1 1 d . . . . .
O28 O 0.1784(5) 0.1672(3) 0.0931(3) 0.0228(16) Uani 1 1 d . . . . .
O29 O 0.3382(5) 0.1984(3) 0.1358(3) 0.0267(17) Uani 1 1 d . . . . .
O30 O 0.0638(9) 0.4000(5) 0.1142(5) 0.081(4) Uani 1 1 d . . . . .
H30 H 0.0679 0.3868 0.1484 0.097 Uiso 1 1 d R U . . .
O31 O 0.3833(5) 0.2466(4) 0.0391(3) 0.0278(17) Uani 1 1 d . . . . .
O32 O 0.5337(5) 0.1596(3) 0.1021(3) 0.0282(17) Uani 1 1 d . . . . .
O33 O 0.4333(5) 0.3213(3) 0.1136(3) 0.0307(18) Uani 1 1 d . . . . .
O34 O 0.4696(6) 0.2339(3) 0.1855(3) 0.033(2) Uani 1 1 d . . . . .
O35 O 0.5995(5) 0.3158(3) 0.1697(3) 0.0274(17) Uani 1 1 d . . . . .
O36 O 0.4898(6) 0.3147(4) 0.4135(3) 0.045(2) Uani 1 1 d . . . . .
H36 H 0.5254 0.3376 0.4136 0.054 Uiso 1 1 d R U . . .
O37 O 0.4813(5) 0.4058(3) 0.1760(3) 0.0294(18) Uani 1 1 d . . . . .
O38 O 0.5770(6) 0.4786(4) 0.0791(4) 0.038(2) Uani 1 1 d . . . . .
H38 H 0.6284 0.4779 0.0499 0.046 Uiso 1 1 d R U . . .
O39 O 0.6202(5) 0.4287(4) 0.2527(3) 0.0307(18) Uani 1 1 d . . . . .
O40 O 0.7496(5) 0.3621(3) 0.2073(3) 0.0270(17) Uani 1 1 d . . . . .
O41 O 0.7330(5) 0.3383(3) 0.3334(3) 0.0255(17) Uani 1 1 d . . . . .
O42 O 1.0718(8) 0.3891(7) 0.2284(6) 0.089(4) Uani 1 1 d . . . . .
H42 H 1.1223 0.3961 0.2284 0.107 Uiso 1 1 d R U . . .
O43 O 0.7370(6) 0.4452(4) 0.3343(3) 0.0344(19) Uani 1 1 d . . . . .
O44 O 0.5972(5) 0.3859(4) 0.4214(3) 0.0337(19) Uani 1 1 d . . . . .
O45 O 0.8390(5) 0.3744(3) 0.4284(3) 0.0283(18) Uani 1 1 d . . . . .
O46 O 0.7476(5) 0.2981(4) 0.4506(3) 0.0315(18) Uani 1 1 d . . . . .
O47 O 0.7985(5) 0.3284(4) 0.5533(3) 0.0284(18) Uani 1 1 d . . . . .
O48 O 0.9190(10) 0.0639(5) 0.6069(4) 0.092(5) Uani 1 1 d . U . . .
H48 H 0.9184 0.0670 0.6406 0.111 Uiso 1 1 d R U . . .
O50 O 0.7162(10) 0.0191(7) 0.2111(7) 0.118(6) Uani 1 1 d . . . . .
N1 N -0.0799(7) -0.3084(5) 0.4157(4) 0.034(2) Uani 1 1 d . . . . .
N2 N 0.2350(6) -0.2810(4) 0.2117(4) 0.026(2) Uani 1 1 d . . . . .
N3 N 0.0064(7) -0.0645(4) 0.1934(4) 0.035(2) Uani 1 1 d . . . . .
N4 N 0.3410(7) 0.0029(4) 0.1972(4) 0.030(2) Uani 1 1 d . . . . .
N5 N 0.3299(6) 0.0516(4) -0.0318(4) 0.025(2) Uani 1 1 d . . . . .
N6 N 0.1911(7) 0.2797(4) 0.1050(4) 0.032(2) Uani 1 1 d . . . . .
N7 N 0.5456(6) 0.2674(5) 0.0363(4) 0.030(2) Uani 1 1 d . . . . .
N8 N 0.5215(6) 0.2702(4) 0.2707(4) 0.027(2) Uani 1 1 d . . . . .
N9 N 0.5191(7) 0.5160(5) 0.1802(4) 0.039(3) Uani 1 1 d . . . . .
N10 N 0.8824(6) 0.3628(4) 0.2669(4) 0.031(2) Uani 1 1 d . . . . .
N11 N 0.6946(6) 0.4614(4) 0.4411(4) 0.030(2) Uani 1 1 d . . . . .
N12 N 0.8037(8) 0.2136(5) 0.5369(4) 0.038(3) Uani 1 1 d . . . . .
N13 N 0.3789(8) -0.1117(5) 0.1476(6) 0.048(3) Uani 1 1 d D . . . .
N14 N 0.4239(18) -0.1506(9) 0.1355(12) 0.030(6) Uani 0.43(2) 1 d D U P D 1
N15 N 0.4722(17) -0.1879(11) 0.1172(11) 0.050(8) Uani 0.43(2) 1 d D U P D 1
N14' N 0.4378(12) -0.1395(9) 0.1631(12) 0.038(5) Uani 0.57(2) 1 d D U P D 2
N15' N 0.4966(14) -0.1660(12) 0.1846(11) 0.070(8) Uani 0.57(2) 1 d D U P D 2
N16 N 0.3503(8) 0.3320(6) 0.2342(5) 0.046(3) Uani 1 1 d . . . . .
N17 N 0.2949(10) 0.3659(7) 0.2404(6) 0.063(4) Uani 1 1 d . U . . .
N18 N 0.2336(12) 0.4076(8) 0.2471(8) 0.089(5) Uani 1 1 d . U . . .
N19 N 0.9371(8) 0.2405(5) 0.4345(5) 0.042(3) Uani 1 1 d D . . . .
N20 N 1.0028(12) 0.2090(8) 0.4413(8) 0.051(5) Uani 0.657(16) 1 d D U P E 1
N21 N 1.0732(15) 0.1770(10) 0.4472(9) 0.072(6) Uani 0.657(16) 1 d D . P E 1
N20' N 0.941(2) 0.1968(12) 0.4171(15) 0.049(9) Uani 0.343(16) 1 d D U P E 2
N21' N 0.941(3) 0.1547(15) 0.3943(17) 0.072(6) Uani 0.343(16) 1 d D . P E 2
O49 O 0.7297(8) 0.4358(5) 0.9003(5) 0.073(3) Uani 1 1 d D U . . .
H49 H 0.7023 0.4608 0.9207 0.109 Uiso 1 1 d R U . . .
C97 C 0.7975(13) 0.4599(11) 0.8648(9) 0.104(7) Uani 1 1 d D U . . .
H97A H 0.7826 0.4727 0.8263 0.156 Uiso 1 1 d R U . . .
H97B H 0.8509 0.4289 0.8652 0.156 Uiso 1 1 d R U . . .
H97C H 0.8072 0.4950 0.8789 0.156 Uiso 1 1 d R U . . .
O51 O 0.7318(19) 0.9046(13) 0.2785(12) 0.097(9) Uani 0.5 1 d D U P . .
H51 H 0.7038 0.9390 0.2665 0.116 Uiso 0.5 1 d R U P . .
C98 C 0.701(5) 0.860(3) 0.2566(19) 0.19(4) Uani 0.5 1 d D . P . .
H98A H 0.7034 0.8226 0.2844 0.279 Uiso 0.5 1 d R U P . .
H98B H 0.7386 0.8516 0.2222 0.279 Uiso 0.5 1 d R U P . .
H98C H 0.6404 0.8750 0.2483 0.279 Uiso 0.5 1 d R U P . .
O53 O 0.365(3) 0.287(2) 0.5047(18) 0.171(12) Uani 0.55(3) 1 d . U P F 1
O53' O 0.449(3) 0.260(2) 0.519(2) 0.170(12) Uani 0.45(3) 1 d . U P F 2
O54 O 0.360(2) 0.0954(16) 0.3391(14) 0.118(11) Uani 0.5 1 d . U P . .
O55 O 0.752(2) 0.8956(13) 0.3945(14) 0.247(15) Uani 1 1 d . . . . .
N22 N 0.103(2) 0.1986(17) 0.2855(14) 0.099(11) Uani 0.5 1 d D U P . .
C100 C 0.207(2) 0.2418(16) 0.3381(15) 0.078(10) Uani 0.5 1 d D U P . .
H10A H 0.2515 0.2083 0.3535 0.116 Uiso 0.5 1 calc R U P . .
H10B H 0.1742 0.2625 0.3683 0.116 Uiso 0.5 1 calc R U P . .
H10C H 0.2363 0.2706 0.3101 0.116 Uiso 0.5 1 calc R U P . .
C99 C 0.143(3) 0.216(2) 0.3099(19) 0.094(13) Uani 0.5 1 d D U P . .
O56 O 0.440(3) 0.866(2) 0.379(2) 0.195(19) Uani 0.5 1 d . U P . .
O57 O 0.317(6) 0.177(4) 0.475(4) 0.17(3) Uani 0.25 1 d . U P . .
O58 O 0.909(4) 0.149(3) 0.261(3) 0.098(17) Uani 0.25 1 d . U P . .
O59 O 0.500(2) 0.6316(16) 0.3498(15) 0.121(11) Uani 0.5 1 d . U P . .
O60 O 0.764(3) 0.107(2) 0.259(2) 0.080(14) Uani 0.25 1 d . U P . .
O61 O 0.892(3) 0.914(2) 0.4429(17) 0.069(13) Uani 0.25 1 d . U P . .

loop_
_atom_site_aniso_label
_atom_site_aniso_U_11
_atom_site_aniso_U_22
_atom_site_aniso_U_33
_atom_site_aniso_U_23
_atom_site_aniso_U_13
_atom_site_aniso_U_12
Ho1 0.0300(3) 0.0306(3) 0.0198(3) -0.0078(2) -0.0026(2) -0.0129(2)
Ho2 0.0309(3) 0.0226(3) 0.0230(3) -0.0059(2) -0.0084(2) -0.0074(2)
Ho3 0.0338(3) 0.0220(3) 0.0222(3) -0.0038(2) -0.0053(2) -0.0112(2)
Fe1 0.0308(9) 0.0228(8) 0.0245(8) -0.0058(6) -0.0051(7) -0.0106(7)
Fe2 0.0375(10) 0.0212(8) 0.0279(9) -0.0037(6) -0.0102(7) -0.0099(7)
Fe3 0.0371(10) 0.0205(8) 0.0255(9) -0.0039(6) -0.0122(7) -0.0100(7)
Fe4 0.0277(9) 0.0237(8) 0.0184(8) -0.0083(6) -0.0030(6) -0.0082(6)
Fe5 0.0314(9) 0.0293(8) 0.0182(8) -0.0057(6) -0.0033(7) -0.0144(7)
Fe6 0.0369(10) 0.0262(8) 0.0203(8) -0.0061(6) -0.0042(7) -0.0151(7)
Fe7 0.0332(9) 0.0301(9) 0.0203(8) -0.0075(7) -0.0037(7) -0.0119(7)
Fe8 0.0340(9) 0.0284(8) 0.0206(8) -0.0098(6) -0.0043(7) -0.0119(7)
Fe9 0.0373(10) 0.0328(9) 0.0250(9) -0.0121(7) -0.0066(7) -0.0086(7)
C1 0.052(8) 0.036(7) 0.021(6) -0.002(5) -0.004(6) -0.014(6)
C2 0.050(8) 0.036(7) 0.042(8) -0.003(6) -0.004(6) -0.010(6)
C3 0.054(9) 0.050(9) 0.059(10) -0.020(7) -0.016(8) 0.005(7)
C4 0.080(13) 0.061(11) 0.109(16) -0.027(11) 0.003(11) -0.030(10)
C5 0.031(7) 0.039(7) 0.028(7) -0.012(5) -0.002(5) -0.018(5)
C6 0.058(9) 0.035(7) 0.027(7) -0.008(5) -0.011(6) -0.016(6)
C7 0.24(4) 0.079(16) 0.14(2) -0.044(16) -0.10(2) -0.024(19)
C8 0.082(15) 0.20(3) 0.095(16) -0.093(17) 0.009(12) -0.084(16)
C9 0.048(9) 0.050(8) 0.036(8) -0.003(6) -0.004(7) 0.004(7)
C10 0.058(11) 0.096(14) 0.056(11) -0.004(10) -0.009(9) 0.032(10)
C11 0.043(10) 0.058(15) 0.061(10) -0.019(9) -0.013(8) -0.035(11)
C12 0.029(13) 0.11(2) 0.11(2) -0.016(18) -0.026(14) 0.027(13)
C11' 0.043(10) 0.058(15) 0.061(10) -0.019(9) -0.013(8) -0.035(11)
C12' 0.028(13) 0.11(2) 0.11(2) -0.018(17) -0.027(13) 0.028(12)
C13 0.031(6) 0.033(7) 0.025(6) -0.011(5) -0.001(5) -0.011(5)
C14 0.058(9) 0.036(7) 0.038(7) 0.001(6) -0.026(7) -0.020(6)
C15 0.074(13) 0.070(13) 0.063(12) 0.016(10) -0.039(10) 0.001(11)
C16 0.076(13) 0.069(12) 0.058(11) 0.019(9) -0.034(10) -0.004(10)
C15' 0.075(12) 0.068(12) 0.061(12) 0.017(9) -0.039(10) -0.003(10)
C16' 0.077(13) 0.069(13) 0.057(12) 0.018(10) -0.031(11) -0.006(11)
C17 0.074(12) 0.062(11) 0.050(10) 0.003(8) 0.006(9) 0.003(9)
C18 0.126(16) 0.092(13) 0.115(15) 0.007(12) 0.041(13) 0.001(12)
C19 0.104(18) 0.119(19) 0.082(18) -0.038(15) -0.020(15) 0.037(15)
C19' 0.104(18) 0.119(19) 0.080(17) -0.037(14) -0.020(14) 0.039(14)
C20 0.088(17) 0.14(2) 0.15(2) -0.073(18) -0.049(16) 0.011(16)
C20' 0.088(17) 0.14(2) 0.15(2) -0.075(18) -0.051(16) 0.012(15)
C21 0.031(7) 0.026(6) 0.049(8) -0.015(6) 0.000(6) -0.016(5)
C22 0.065(10) 0.037(7) 0.043(8) 0.004(6) -0.013(7) -0.031(7)
C23 0.085(12) 0.044(8) 0.062(10) 0.010(7) -0.018(9) -0.042(8)
C24 0.072(12) 0.060(10) 0.048(9) 0.004(8) 0.011(8) -0.028(9)
C25 0.049(8) 0.069(10) 0.028(7) -0.016(6) 0.007(6) -0.034(7)
C26 0.045(8) 0.052(9) 0.049(9) -0.009(7) 0.009(7) -0.030(7)
C27 0.031(7) 0.053(8) 0.053(9) -0.022(7) 0.005(6) -0.009(6)
C28 0.040(8) 0.058(9) 0.028(7) -0.013(6) 0.002(6) -0.002(6)
C29 0.027(7) 0.062(9) 0.035(7) -0.014(6) 0.001(6) -0.014(6)
C30 0.031(7) 0.047(8) 0.045(8) -0.009(6) -0.001(6) 0.004(6)
C31 0.039(7) 0.027(6) 0.034(7) -0.008(5) -0.003(6) -0.002(5)
C32 0.043(8) 0.031(6) 0.024(6) 0.001(5) -0.001(5) 0.000(5)
C33 0.030(7) 0.038(7) 0.031(7) -0.004(5) -0.002(5) -0.011(5)
C34 0.029(6) 0.031(6) 0.027(6) 0.001(5) -0.010(5) -0.011(5)
C35 0.045(8) 0.041(7) 0.021(6) -0.008(5) -0.006(5) -0.006(6)
C36 0.053(8) 0.036(7) 0.028(7) -0.001(5) -0.003(6) -0.008(6)
C37 0.029(7) 0.041(8) 0.060(9) 0.005(6) -0.014(6) -0.006(6)
C38 0.031(7) 0.042(7) 0.040(7) 0.000(6) -0.014(6) -0.014(6)
C39 0.035(7) 0.037(7) 0.032(7) 0.009(5) -0.012(5) -0.010(5)
C40 0.047(8) 0.030(6) 0.018(6) -0.004(5) -0.011(5) -0.011(5)
C41 0.054(9) 0.043(8) 0.062(10) -0.015(7) -0.015(8) 0.013(7)
C42 0.072(11) 0.046(9) 0.058(10) -0.021(7) -0.004(8) 0.001(8)
C43 0.060(9) 0.034(7) 0.018(6) -0.002(5) -0.013(6) -0.017(6)
C44 0.064(9) 0.035(7) 0.022(6) 0.006(5) -0.019(6) -0.028(6)
C45 0.050(8) 0.036(7) 0.024(6) -0.008(5) -0.008(6) -0.014(6)
C46 0.057(8) 0.019(6) 0.024(6) -0.014(5) 0.002(6) -0.015(5)
C47 0.045(7) 0.017(5) 0.034(7) -0.008(5) -0.011(6) -0.010(5)
C48 0.043(8) 0.042(7) 0.041(7) -0.010(6) -0.013(6) -0.022(6)
C49 0.028(6) 0.035(6) 0.032(7) -0.019(5) -0.004(5) -0.008(5)
C50 0.031(6) 0.035(6) 0.024(6) -0.010(5) -0.009(5) -0.006(5)
C51 0.055(8) 0.031(6) 0.020(6) -0.010(5) -0.010(6) -0.008(6)
C52 0.050(8) 0.049(8) 0.017(6) -0.012(5) -0.015(5) -0.008(6)
C53 0.025(6) 0.031(6) 0.031(6) -0.014(5) 0.002(5) -0.004(5)
C54 0.030(7) 0.041(7) 0.028(6) -0.022(5) 0.002(5) -0.010(5)
C55 0.033(8) 0.048(9) 0.102(13) -0.041(9) 0.006(8) -0.003(7)
C56 0.035(8) 0.036(7) 0.068(10) -0.002(7) -0.001(7) -0.017(6)
C57 0.061(9) 0.031(7) 0.022(6) -0.013(5) 0.004(6) -0.015(6)
C58 0.040(7) 0.039(7) 0.023(6) -0.011(5) 0.011(5) -0.018(6)
C59 0.075(11) 0.044(8) 0.035(8) -0.015(6) -0.015(7) 0.010(7)
C60 0.082(13) 0.033(8) 0.099(14) -0.013(9) 0.025(11) -0.016(8)
C61 0.035(7) 0.052(8) 0.025(6) -0.008(6) -0.003(5) -0.015(6)
C62 0.039(7) 0.058(8) 0.014(6) -0.003(5) -0.004(5) -0.026(6)
C63 0.034(7) 0.049(8) 0.024(6) 0.001(5) -0.004(5) -0.017(6)
C64 0.037(7) 0.042(7) 0.042(8) -0.012(6) -0.001(6) -0.016(6)
C65 0.034(7) 0.034(6) 0.028(6) -0.003(5) -0.005(5) -0.023(5)
C66 0.040(7) 0.030(6) 0.020(6) -0.002(5) -0.003(5) -0.007(5)
C67 0.055(8) 0.026(6) 0.032(7) -0.006(5) -0.008(6) -0.017(6)
C68 0.064(9) 0.024(6) 0.028(6) -0.009(5) -0.012(6) -0.019(6)
C69 0.038(7) 0.028(6) 0.026(6) -0.006(5) -0.005(5) -0.005(5)
C70 0.040(7) 0.020(5) 0.018(6) -0.001(4) -0.010(5) -0.004(5)
C71 0.038(7) 0.041(7) 0.026(6) -0.018(5) 0.009(5) -0.023(6)
C72 0.053(9) 0.049(8) 0.025(7) -0.012(6) -0.006(6) -0.015(6)
C73 0.044(8) 0.036(7) 0.043(8) -0.011(6) -0.001(6) 0.008(6)
C74 0.045(8) 0.031(7) 0.044(8) -0.009(6) -0.003(6) -0.001(6)
C75 0.085(11) 0.009(6) 0.058(9) 0.001(5) -0.019(8) -0.013(6)
C76 0.064(10) 0.035(8) 0.059(10) 0.015(7) -0.013(8) -0.017(7)
C77 0.062(10) 0.037(8) 0.060(10) -0.026(7) -0.016(8) 0.002(7)
C78 0.051(8) 0.046(8) 0.032(7) -0.028(6) -0.004(6) -0.004(6)
C79 0.037(7) 0.048(8) 0.036(7) -0.006(6) -0.001(6) -0.009(6)
C80 0.042(7) 0.034(7) 0.029(7) -0.015(5) -0.012(6) -0.002(5)
C81 0.043(8) 0.049(8) 0.030(7) -0.015(6) -0.010(6) -0.004(6)
C82 0.053(8) 0.029(6) 0.018(6) -0.007(5) -0.010(5) -0.004(6)
C83 0.047(8) 0.038(7) 0.054(9) -0.017(6) -0.006(7) -0.013(6)
C84 0.052(10) 0.064(10) 0.058(10) -0.016(8) -0.006(8) -0.013(8)
C85 0.059(9) 0.029(6) 0.038(7) -0.015(5) -0.014(6) -0.013(6)
C86 0.062(9) 0.021(6) 0.040(7) -0.007(5) -0.012(6) -0.021(6)
C87 0.041(7) 0.052(8) 0.027(7) -0.030(6) -0.006(6) -0.010(6)
C88 0.035(7) 0.059(9) 0.049(8) -0.038(7) -0.005(6) -0.005(6)
C89 0.047(8) 0.036(7) 0.030(7) -0.020(5) 0.000(6) -0.022(6)
C90 0.041(7) 0.035(7) 0.024(6) -0.009(5) -0.003(5) -0.018(5)
C91 0.077(10) 0.036(7) 0.034(7) -0.012(6) -0.008(7) -0.028(7)
C92 0.062(9) 0.042(7) 0.021(6) -0.006(5) -0.010(6) -0.037(7)
C93 0.049(8) 0.042(7) 0.024(6) -0.006(5) -0.011(6) -0.022(6)
C94 0.041(7) 0.031(6) 0.031(6) -0.010(5) -0.015(5) -0.014(5)
C95 0.075(11) 0.041(8) 0.022(7) -0.004(6) -0.008(7) 0.001(7)
C96 0.101(14) 0.046(9) 0.051(10) -0.012(7) -0.023(9) 0.004(9)
O1 0.045(5) 0.030(4) 0.018(4) -0.004(3) -0.001(4) -0.014(4)
O2 0.061(7) 0.030(5) 0.062(7) -0.008(4) 0.000(5) -0.017(5)
O3 0.039(5) 0.041(5) 0.029(5) -0.006(4) -0.012(4) -0.023(4)
O4 0.050(5) 0.024(4) 0.027(4) -0.004(3) -0.007(4) -0.018(4)
O5 0.043(5) 0.033(5) 0.037(5) -0.008(4) -0.014(4) -0.007(4)
O6 0.051(6) 0.090(8) 0.067(7) -0.046(6) -0.034(6) 0.011(6)
O7 0.026(4) 0.032(4) 0.031(4) -0.016(3) -0.010(3) -0.007(3)
O8 0.041(5) 0.024(4) 0.020(4) -0.006(3) -0.010(3) -0.008(3)
O9 0.048(5) 0.042(5) 0.020(4) -0.005(4) 0.004(4) -0.018(4)
O10 0.108(10) 0.076(8) 0.025(5) 0.009(5) 0.008(6) -0.001(7)
O11 0.055(6) 0.022(4) 0.033(5) 0.001(3) -0.005(4) -0.021(4)
O12 0.045(5) 0.036(5) 0.021(4) -0.001(3) -0.005(4) -0.017(4)
O13 0.039(5) 0.041(5) 0.035(5) -0.007(4) 0.005(4) -0.022(4)
O14 0.041(5) 0.052(5) 0.020(4) -0.020(4) 0.006(4) -0.012(4)
O15 0.027(4) 0.032(4) 0.035(5) -0.009(4) -0.004(4) -0.006(3)
O16 0.033(4) 0.028(4) 0.019(4) -0.004(3) 0.000(3) -0.012(3)
O17 0.040(5) 0.017(4) 0.031(4) -0.008(3) -0.012(4) -0.006(3)
O18 0.048(6) 0.059(6) 0.037(5) -0.013(4) 0.007(4) -0.008(5)
O19 0.033(5) 0.027(4) 0.037(5) -0.002(3) -0.015(4) -0.008(3)
O20 0.033(5) 0.035(4) 0.022(4) -0.008(3) -0.012(3) -0.010(3)
O21 0.063(6) 0.029(5) 0.034(5) -0.010(4) -0.017(4) 0.008(4)
O22 0.053(5) 0.027(4) 0.022(4) -0.004(3) -0.015(4) -0.020(4)
O23 0.041(5) 0.022(4) 0.024(4) -0.009(3) -0.002(4) -0.010(3)
O24 0.043(5) 0.031(5) 0.051(6) -0.006(4) -0.016(4) -0.011(4)
O25 0.037(5) 0.026(4) 0.020(4) -0.007(3) -0.003(3) -0.008(3)
O26 0.038(5) 0.033(4) 0.032(5) -0.014(3) -0.015(4) -0.009(4)
O27 0.023(4) 0.023(4) 0.019(4) -0.010(3) -0.002(3) -0.004(3)
O28 0.022(4) 0.024(4) 0.023(4) -0.004(3) -0.002(3) -0.005(3)
O29 0.039(5) 0.025(4) 0.020(4) -0.009(3) 0.001(3) -0.012(3)
O30 0.107(11) 0.057(7) 0.055(7) -0.008(6) 0.016(7) 0.022(7)
O31 0.027(4) 0.040(5) 0.020(4) -0.009(3) 0.000(3) -0.012(3)
O32 0.027(4) 0.033(4) 0.026(4) -0.008(3) 0.000(3) -0.010(3)
O33 0.039(5) 0.030(4) 0.027(4) -0.001(3) -0.011(4) -0.015(4)
O34 0.059(6) 0.028(4) 0.020(4) 0.002(3) -0.013(4) -0.027(4)
O35 0.041(5) 0.021(4) 0.022(4) -0.005(3) -0.004(3) -0.011(3)
O36 0.052(6) 0.069(6) 0.026(5) -0.021(4) 0.004(4) -0.034(5)
O37 0.028(4) 0.024(4) 0.036(5) -0.002(3) -0.008(4) -0.001(3)
O38 0.049(5) 0.032(5) 0.034(5) -0.001(4) -0.005(4) -0.009(4)
O39 0.039(5) 0.035(4) 0.022(4) -0.008(3) 0.000(4) -0.014(4)
O40 0.025(4) 0.031(4) 0.027(4) -0.010(3) -0.002(3) -0.005(3)
O41 0.033(4) 0.024(4) 0.023(4) -0.010(3) -0.004(3) -0.009(3)
O42 0.058(8) 0.135(12) 0.094(10) -0.067(9) 0.004(7) -0.024(8)
O43 0.047(5) 0.031(4) 0.027(4) -0.005(3) 0.000(4) -0.017(4)
O44 0.039(5) 0.032(4) 0.039(5) -0.024(4) -0.005(4) -0.010(4)
O45 0.037(5) 0.035(4) 0.017(4) -0.007(3) -0.006(3) -0.012(4)
O46 0.038(5) 0.039(5) 0.025(4) -0.009(3) -0.008(4) -0.016(4)
O47 0.029(4) 0.045(5) 0.017(4) -0.010(3) -0.001(3) -0.018(4)
O48 0.162(13) 0.064(7) 0.034(6) -0.016(5) -0.026(7) 0.037(8)
O50 0.078(10) 0.121(13) 0.146(15) 0.027(11) -0.053(10) -0.016(9)
N1 0.031(6) 0.048(6) 0.026(5) -0.012(5) 0.002(4) -0.013(5)
N2 0.038(6) 0.023(5) 0.021(5) -0.003(4) 0.000(4) -0.013(4)
N3 0.040(6) 0.022(5) 0.043(6) -0.005(4) -0.010(5) -0.003(4)
N4 0.043(6) 0.027(5) 0.026(5) -0.006(4) -0.013(4) -0.012(4)
N5 0.034(5) 0.022(5) 0.024(5) -0.008(4) -0.008(4) -0.005(4)
N6 0.033(6) 0.036(6) 0.031(6) -0.010(4) -0.004(4) -0.006(4)
N7 0.032(6) 0.043(6) 0.019(5) -0.003(4) -0.004(4) -0.015(5)
N8 0.042(6) 0.023(5) 0.023(5) -0.010(4) -0.002(4) -0.017(4)
N9 0.049(7) 0.031(6) 0.038(6) -0.003(5) -0.017(5) -0.004(5)
N10 0.032(6) 0.037(6) 0.029(5) -0.008(4) -0.006(4) -0.011(4)
N11 0.035(6) 0.034(5) 0.024(5) -0.009(4) -0.009(4) -0.009(4)
N12 0.058(7) 0.035(6) 0.027(6) -0.013(4) -0.012(5) -0.013(5)
N13 0.042(7) 0.030(6) 0.073(9) 0.001(6) -0.025(7) -0.006(5)
N14 0.044(15) 0.028(14) 0.023(15) -0.007(11) -0.005(12) -0.014(13)
N15 0.050(17) 0.053(18) 0.037(16) -0.012(13) 0.011(13) 0.006(14)
N14' 0.044(13) 0.022(10) 0.047(15) 0.002(10) -0.016(10) -0.002(9)
N15' 0.041(14) 0.083(18) 0.079(18) -0.007(14) -0.016(13) 0.005(13)
N16 0.037(7) 0.057(8) 0.054(8) -0.027(6) -0.013(6) -0.007(6)
N17 0.054(8) 0.081(9) 0.063(8) -0.027(7) -0.019(7) -0.011(8)
N18 0.074(11) 0.092(12) 0.103(13) -0.028(10) 0.004(10) -0.016(10)
N19 0.052(8) 0.039(6) 0.035(6) -0.013(5) -0.012(5) 0.005(6)
N20 0.058(13) 0.051(11) 0.047(11) -0.020(9) -0.008(9) -0.008(10)
N21 0.081(15) 0.069(13) 0.062(13) -0.026(10) -0.001(11) 0.002(11)
N20' 0.035(18) 0.048(19) 0.06(2) -0.024(17) -0.002(16) 0.000(15)
N21' 0.081(15) 0.069(13) 0.062(13) -0.026(10) -0.001(11) 0.002(11)
O49 0.073(4) 0.073(4) 0.073(4) -0.013(2) -0.008(2) -0.013(2)
C97 0.117(15) 0.111(14) 0.095(13) -0.026(11) -0.009(12) -0.039(12)
O51 0.090(19) 0.080(17) 0.10(2) 0.013(15) 0.000(16) -0.007(14)
C98 0.28(9) 0.27(9) 0.05(3) -0.03(4) 0.04(4) -0.20(8)
O53 0.103(17) 0.19(2) 0.19(2) 0.008(18) 0.025(17) -0.042(17)
O53' 0.103(17) 0.19(2) 0.19(2) 0.008(18) 0.024(17) -0.042(17)
O54 0.119(11) 0.118(11) 0.118(11) -0.020(3) -0.014(2) -0.022(3)
O55 0.28(4) 0.18(3) 0.26(3) -0.02(2) -0.05(3) 0.03(2)
N22 0.080(17) 0.115(18) 0.081(17) -0.027(15) 0.037(14) 0.002(14)
C100 0.076(17) 0.064(16) 0.078(17) -0.003(14) 0.023(14) -0.011(14)
C99 0.091(16) 0.095(16) 0.090(16) -0.016(10) -0.002(10) -0.007(10)
O56 0.16(3) 0.23(3) 0.19(3) 0.05(3) -0.05(3) -0.10(3)
O57 0.17(5) 0.16(4) 0.19(5) -0.06(3) 0.02(3) -0.04(3)
O58 0.099(17) 0.098(17) 0.098(17) -0.017(3) -0.012(3) -0.018(4)
O59 0.120(11) 0.121(11) 0.121(11) -0.021(3) -0.015(2) -0.021(3)
O60 0.080(14) 0.080(14) 0.079(14) -0.014(3) -0.010(3) -0.014(3)
O61 0.08(3) 0.08(3) 0.04(2) -0.014(19) -0.013(19) 0.01(2)

loop_
_atom_type_symbol
_atom_type_description
_atom_type_scat_dispersion_real
_atom_type_scat_dispersion_imag
_atom_type_scat_source
C C 0.0033 0.0016 'International Tables Vol C Tables 4.2.6.8 and 6.1.1.4'
H H 0.0000 0.0000 'International Tables Vol C Tables 4.2.6.8 and 6.1.1.4'
N N 0.0061 0.0033 'International Tables Vol C Tables 4.2.6.8 and 6.1.1.4'
O O 0.0106 0.0060 'International Tables Vol C Tables 4.2.6.8 and 6.1.1.4'
Fe Fe 0.3463 0.8444 'International Tables Vol C Tables 4.2.6.8 and 6.1.1.4'
Ho Ho -0.2175 4.6783 'International Tables Vol C Tables 4.2.6.8 and 6.1.1.4'

loop_
_geom_angle_atom_site_label_1
_geom_angle_atom_site_label_2
_geom_angle_atom_site_label_3
_geom_angle
_geom_angle_site_symmetry_1
_geom_angle_site_symmetry_3
O14 Ho1 O15 92.4(3) . .
O14 Ho1 O1 120.3(3) . .
O15 Ho1 O1 143.9(3) . .
O14 Ho1 O47 64.3(3) . 2_656
O15 Ho1 O47 99.7(3) . 2_656
O1 Ho1 O47 83.3(3) . 2_656
O14 Ho1 O16 134.8(3) . .
O15 Ho1 O16 65.8(3) . .
O1 Ho1 O16 79.6(3) . .
O47 Ho1 O16 80.3(3) 2_656 .
O14 Ho1 O3 141.6(3) . .
O15 Ho1 O3 80.6(3) . .
O1 Ho1 O3 81.8(3) . .
O47 Ho1 O3 154.1(3) 2_656 .
O16 Ho1 O3 76.3(3) . .
O14 Ho1 O13 79.6(3) . .
O15 Ho1 O13 132.5(3) . .
O1 Ho1 O13 73.0(3) . .
O47 Ho1 O13 117.5(3) 2_656 .
O16 Ho1 O13 144.5(3) . .
O3 Ho1 O13 77.9(3) . .
O14 Ho1 N1 67.1(3) . .
O15 Ho1 N1 68.6(3) . .
O1 Ho1 N1 135.4(3) . .
O47 Ho1 N1 129.3(3) 2_656 .
O16 Ho1 N1 129.1(3) . .
O3 Ho1 N1 75.2(3) . .
O13 Ho1 N1 65.2(3) . .
O14 Ho1 Fe1 123.6(2) . .
O15 Ho1 Fe1 34.1(2) . .
O1 Ho1 Fe1 109.89(18) . .
O47 Ho1 Fe1 100.06(18) 2_656 .
O16 Ho1 Fe1 34.61(19) . .
O3 Ho1 Fe1 65.80(19) . .
O13 Ho1 Fe1 142.3(2) . .
N1 Ho1 Fe1 94.8(2) . .
O5 Ho2 O25 118.8(3) . .
O5 Ho2 O27 145.6(3) . .
O25 Ho2 O27 92.2(3) . .
O5 Ho2 O23 83.5(3) . .
O25 Ho2 O23 64.2(3) . .
O27 Ho2 O23 98.6(3) . .
O5 Ho2 O28 80.8(3) . .
O25 Ho2 O28 134.4(2) . .
O27 Ho2 O28 66.0(2) . .
O23 Ho2 O28 79.4(2) . .
O5 Ho2 O7 82.4(3) . .
O25 Ho2 O7 142.6(3) . .
O27 Ho2 O7 80.7(2) . .
O23 Ho2 O7 153.0(3) . .
O28 Ho2 O7 75.7(2) . .
O5 Ho2 O26 72.7(3) . .
O25 Ho2 O26 79.2(3) . .
O27 Ho2 O26 132.0(3) . .
O23 Ho2 O26 118.4(3) . .
O28 Ho2 O26 145.3(3) . .
O7 Ho2 O26 78.8(3) . .
O5 Ho2 N5 134.4(3) . .
O25 Ho2 N5 67.7(3) . .
O27 Ho2 N5 68.8(3) . .
O23 Ho2 N5 129.6(3) . .
O28 Ho2 N5 129.3(3) . .
O7 Ho2 N5 75.5(3) . .
O26 Ho2 N5 64.2(3) . .
O5 Ho2 Fe4 111.5(2) . .
O25 Ho2 Fe4 122.79(19) . .
O27 Ho2 Fe4 34.06(17) . .
O23 Ho2 Fe4 97.95(18) . .
O28 Ho2 Fe4 34.36(17) . .
O7 Ho2 Fe4 66.46(17) . .
O26 Ho2 Fe4 143.52(19) . .
N5 Ho2 Fe4 95.47(19) . .
O37 Ho3 O39 90.1(3) . .
O37 Ho3 O35 64.7(3) . .
O39 Ho3 O35 104.6(3) . .
O37 Ho3 O9 123.3(3) . .
O39 Ho3 O9 143.7(3) . .
O35 Ho3 O9 81.1(3) . .
O37 Ho3 O11 141.6(3) . .
O39 Ho3 O11 82.9(3) . .
O35 Ho3 O11 153.4(3) . .
O9 Ho3 O11 78.4(3) . .
O37 Ho3 O40 133.1(3) . .
O39 Ho3 O40 65.4(3) . .
O35 Ho3 O40 82.7(3) . .
O9 Ho3 O40 80.2(3) . .
O11 Ho3 O40 77.3(3) . .
O37 Ho3 O38 79.6(3) . .
O39 Ho3 O38 132.5(3) . .
O35 Ho3 O38 112.0(3) . .
O9 Ho3 O38 73.0(3) . .
O11 Ho3 O38 77.7(3) . .
O40 Ho3 O38 146.4(3) . .
O37 Ho3 N9 66.1(3) . .
O39 Ho3 N9 68.1(3) . .
O35 Ho3 N9 130.2(3) . .
O9 Ho3 N9 134.8(3) . .
O11 Ho3 N9 76.3(3) . .
O40 Ho3 N9 128.5(3) . .
O38 Ho3 N9 65.4(3) . .
O37 Ho3 Fe7 121.7(2) . .
O39 Ho3 Fe7 34.1(2) . .
O35 Ho3 Fe7 104.93(18) . .
O9 Ho3 Fe7 109.6(2) . .
O11 Ho3 Fe7 67.0(2) . .
O40 Ho3 Fe7 34.74(18) . .
O38 Ho3 Fe7 142.8(2) . .
N9 Ho3 Fe7 94.0(2) . .
O37 Ho3 Fe6 32.00(18) . .
O39 Ho3 Fe6 95.88(19) . .
O35 Ho3 Fe6 32.9(2) . .
O9 Ho3 Fe6 105.8(2) . .
O11 Ho3 Fe6 173.6(2) . .
O40 Ho3 Fe6 107.97(18) . .
O38 Ho3 Fe6 98.7(2) . .
N9 Ho3 Fe6 97.3(2) . .
Fe7 Ho3 Fe6 115.13(4) . .
O15 Fe1 O16 81.6(3) . .
O15 Fe1 O19 102.3(3) . .
O16 Fe1 O19 172.9(3) . .
O15 Fe1 O17 99.5(3) . .
O16 Fe1 O17 97.9(3) . .
O19 Fe1 O17 75.7(3) . .
O15 Fe1 O4 97.8(3) . .
O16 Fe1 O4 96.2(3) . .
O19 Fe1 O4 89.2(3) . .
O17 Fe1 O4 159.1(3) . .
O15 Fe1 N2 161.8(3) . .
O16 Fe1 N2 80.3(3) . .
O19 Fe1 N2 95.4(3) . .
O17 Fe1 N2 80.7(3) . .
O4 Fe1 N2 86.6(3) . .
O15 Fe1 Ho1 42.5(2) . .
O16 Fe1 Ho1 43.1(2) . .
O19 Fe1 Ho1 142.6(3) . .
O17 Fe1 Ho1 115.6(2) . .
O4 Fe1 Ho1 85.2(2) . .
N2 Fe1 Ho1 121.1(2) . .
O21 Fe2 O22 93.6(4) . .
O21 Fe2 O17 102.0(3) . .
O22 Fe2 O17 88.5(3) . .
O21 Fe2 O20 142.5(3) . .
O22 Fe2 O20 73.4(3) . .
O17 Fe2 O20 112.4(3) . .
O21 Fe2 O19 105.9(4) . .
O22 Fe2 O19 156.3(3) . .
O17 Fe2 O19 74.6(3) . .
O20 Fe2 O19 97.5(3) . .
O21 Fe2 N3 79.1(4) . .
O22 Fe2 N3 120.9(3) . .
O17 Fe2 N3 150.6(3) . .
O20 Fe2 N3 78.1(3) . .
O19 Fe2 N3 76.9(3) . .
O25 Fe3 O23 77.7(3) . .
O25 Fe3 O22 170.2(3) . .
O23 Fe3 O22 97.0(3) . .
O25 Fe3 O20 99.0(3) . .
O23 Fe3 O20 99.5(3) . .
O22 Fe3 O20 73.6(3) . .
O25 Fe3 N13 91.8(4) . .
O23 Fe3 N13 159.6(4) . .
O22 Fe3 N13 95.6(4) . .
O20 Fe3 N13 99.4(4) . .
O25 Fe3 N4 109.9(3) . .
O23 Fe3 N4 79.4(3) . .
O22 Fe3 N4 76.8(3) . .
O20 Fe3 N4 150.0(3) . .
N13 Fe3 N4 88.0(4) . .
O27 Fe4 O28 81.4(3) . .
O27 Fe4 O31 101.7(3) . .
O28 Fe4 O31 176.7(3) . .
O27 Fe4 O29 98.1(3) . .
O28 Fe4 O29 102.8(3) . .
O31 Fe4 O29 75.8(3) . .
O27 Fe4 O8 97.5(3) . .
O28 Fe4 O8 93.1(3) . .
O31 Fe4 O8 87.6(3) . .
O29 Fe4 O8 159.2(3) . .
O27 Fe4 N6 158.9(3) . .
O28 Fe4 N6 78.8(3) . .
O31 Fe4 N6 97.9(3) . .
O29 Fe4 N6 79.3(3) . .
O8 Fe4 N6 90.8(3) . .
O27 Fe4 Ho2 41.6(2) . .
O28 Fe4 Ho2 43.0(2) . .
O31 Fe4 Ho2 140.3(2) . .
O29 Fe4 Ho2 116.4(2) . .
O8 Fe4 Ho2 84.4(2) . .
N6 Fe4 Ho2 120.9(3) . .
O32 Fe5 O34 93.3(3) . .
O32 Fe5 O29 101.9(3) . .
O34 Fe5 O29 91.4(3) . .
O32 Fe5 O31 105.8(3) . .
O34 Fe5 O31 158.5(3) . .
O29 Fe5 O31 75.3(3) . .
O32 Fe5 O33 143.6(3) . .
O34 Fe5 O33 73.7(3) . .
O29 Fe5 O33 112.0(3) . .
O31 Fe5 O33 95.4(3) . .
O32 Fe5 N7 79.7(3) . .
O34 Fe5 N7 117.2(3) . .
O29 Fe5 N7 151.3(3) . .
O31 Fe5 N7 76.7(3) . .
O33 Fe5 N7 76.9(3) . .
O37 Fe6 O35 78.5(3) . .
O37 Fe6 O34 168.7(3) . .
O35 Fe6 O34 97.0(3) . .
O37 Fe6 O33 96.4(3) . .
O35 Fe6 O33 102.0(3) . .
O34 Fe6 O33 74.3(3) . .
O37 Fe6 N16 95.0(4) . .
O35 Fe6 N16 159.3(4) . .
O34 Fe6 N16 92.7(4) . .
O33 Fe6 N16 98.3(4) . .
O37 Fe6 N8 111.4(3) . .
O35 Fe6 N8 78.5(3) . .
O34 Fe6 N8 77.3(3) . .
O33 Fe6 N8 151.5(3) . .
N16 Fe6 N8 85.8(4) . .
O37 Fe6 Ho3 38.8(2) . .
O35 Fe6 Ho3 39.9(2) . .
O34 Fe6 Ho3 136.7(3) . .
O33 Fe6 Ho3 105.3(2) . .
N16 Fe6 Ho3 129.2(3) . .
N8 Fe6 Ho3 93.2(2) . .
O39 Fe7 O43 102.2(4) . .
O39 Fe7 O40 80.7(3) . .
O43 Fe7 O40 174.1(3) . .
O39 Fe7 O41 100.3(3) . .
O43 Fe7 O41 76.2(3) . .
O40 Fe7 O41 98.2(3) . .
O39 Fe7 O12 97.9(3) . .
O43 Fe7 O12 88.6(3) . .
O40 Fe7 O12 96.1(3) . .
O41 Fe7 O12 158.4(3) . .
O39 Fe7 N10 161.2(3) . .
O43 Fe7 N10 96.0(4) . .
O40 Fe7 N10 80.7(3) . .
O41 Fe7 N10 79.6(3) . .
O12 Fe7 N10 86.9(4) . .
O39 Fe7 Ho3 41.8(2) . .
O43 Fe7 Ho3 141.2(3) . .
O40 Fe7 Ho3 43.4(2) . .
O41 Fe7 Ho3 117.3(2) . .
O12 Fe7 Ho3 84.2(2) . .
N10 Fe7 Ho3 121.5(2) . .
O44 Fe8 O46 94.1(3) . .
O44 Fe8 O41 99.5(3) . .
O46 Fe8 O41 92.3(3) . .
O44 Fe8 O43 105.0(4) . .
O46 Fe8 O43 158.4(4) . .
O41 Fe8 O43 74.9(3) . .
O44 Fe8 O45 145.3(3) . .
O46 Fe8 O45 73.6(3) . .
O41 Fe8 O45 113.1(3) . .
O43 Fe8 O45 95.2(3) . .
O44 Fe8 N11 79.5(3) . .
O46 Fe8 N11 117.2(3) . .
O41 Fe8 N11 150.5(3) . .
O43 Fe8 N11 76.9(3) . .
O45 Fe8 N11 78.0(3) . .
O14 Fe9 O47 78.6(3) 2_656 .
O14 Fe9 O46 169.3(4) 2_656 .
O47 Fe9 O46 97.8(3) . .
O14 Fe9 O45 96.9(3) 2_656 .
O47 Fe9 O45 99.7(3) . .
O46 Fe9 O45 73.7(3) . .
O14 Fe9 N19 91.7(4) 2_656 .
O47 Fe9 N19 159.4(4) . .
O46 Fe9 N19 94.7(4) . .
O45 Fe9 N19 99.5(4) . .
O14 Fe9 N12 111.7(4) 2_656 .
O47 Fe9 N12 78.3(3) . .
O46 Fe9 N12 77.0(3) . .
O45 Fe9 N12 150.0(4) . .
N19 Fe9 N12 88.8(4) . .
O2 C1 O1 124.0(12) . .
O2 C1 C2 118.7(11) . .
O1 C1 C2 117.2(12) . .
C3 C2 C1 110.8(12) . .
C3 C2 C4 112.2(13) . .
C1 C2 C4 111.3(12) . .
O3 C5 O4 125.5(10) . .
O3 C5 C6 118.2(10) . .
O4 C5 C6 116.3(10) . .
C8 C6 C5 110.2(12) . .
C8 C6 C7 106.4(18) . .
C5 C6 C7 105.9(12) . .
O6 C9 O5 123.8(11) . .
O6 C9 C10 118.7(11) . .
O5 C9 C10 117.5(11) . .
C9 C10 C11 115.4(13) . .
C9 C10 C12 113.5(12) . .
C11 C10 C12 118.3(16) . .
C9 C10 C12' 112.8(11) . .
C9 C10 C11' 113.1(11) . .
C12' C10 C11' 115.6(14) . .
O7 C13 O8 126.5(10) . .
O7 C13 C14 118.8(9) . .
O8 C13 C14 114.6(9) . .
C16' C14 C15' 118.5(15) . .
C15 C14 C16 114.9(13) . .
C16' C14 C13 110.5(11) . .
C15' C14 C13 110.6(11) . .
C15 C14 C13 109.0(10) . .
C16 C14 C13 110.6(10) . .
O9 C17 O10 126.1(14) . .
O9 C17 C18 120.7(13) . .
O10 C17 C18 113.3(14) . .
C17 C18 C19' 113.6(13) . .
C17 C18 C20' 111.1(14) . .
C19' C18 C20' 115.9(15) . .
C17 C18 C19 112.2(16) . .
C17 C18 C20 112.2(16) . .
C19 C18 C20 114.7(16) . .
O11 C21 O12 124.8(10) . .
O11 C21 C22 117.8(11) . .
O12 C21 C22 117.4(10) . .
C24 C22 C23 109.7(13) . .
C24 C22 C21 109.4(11) . .
C23 C22 C21 112.4(11) . .
N1 C25 C26 111.6(11) . .
O13 C26 C25 110.8(10) . .
N1 C27 C28 112.3(11) . .
O14 C28 C27 108.4(10) . .
N1 C29 C30 112.0(10) . .
O15 C30 C29 109.6(11) . .
N2 C31 C32 111.1(9) . .
O16 C32 C31 111.4(9) . .
N2 C33 C34 112.5(9) . .
O17 C34 C33 109.9(9) . .
C36 C35 N2 118.0(11) . .
O18 C36 C35 115.1(10) . .
N3 C37 C38 112.1(10) . .
O19 C38 C37 108.1(10) . .
N3 C39 C40 111.0(9) . .
O20 C40 C39 108.8(9) . .
N3 C41 C42 108.6(11) . .
O21 C42 C41 108.9(12) . .
N4 C43 C44 110.6(10) . .
O22 C44 C43 108.7(10) . .
N4 C45 C46 110.0(9) . .
O23 C46 C45 108.6(10) . .
N4 C47 C48 114.8(10) . .
O24 C48 C47 110.8(10) . .
N5 C49 C50 113.1(9) . .
O25 C50 C49 108.0(9) . .
N5 C51 C52 110.8(9) . .
O26 C52 C51 109.2(9) . .
N5 C53 C54 111.0(9) . .
O27 C54 C53 110.1(9) . .
C56 C55 N6 114.1(12) . .
O28 C56 C55 113.1(12) . .
N6 C57 C58 110.7(10) . .
O29 C58 C57 109.7(9) . .
C60 C59 N6 119.5(13) . .
O30 C60 C59 117.4(14) . .
N7 C61 C62 111.4(10) . .
O31 C62 C61 107.6(9) . .
N7 C63 C64 110.7(10) . .
O32 C64 C63 111.2(10) . .
N7 C65 C66 109.3(9) . .
O33 C66 C65 108.2(9) . .
N8 C67 C68 111.6(10) . .
O34 C68 C67 109.5(9) . .
N8 C69 C70 110.3(9) . .
O35 C70 C69 108.5(9) . .
C72 C71 N8 114.0(10) . .
O36 C72 C71 109.2(11) . .
N9 C73 C74 111.4(11) . .
O37 C74 C73 108.4(11) . .
N9 C75 C76 110.7(10) . .
O38 C76 C75 111.7(11) . .
N9 C77 C78 109.9(10) . .
O39 C78 C77 109.1(11) . .
N10 C79 C80 109.6(10) . .
O40 C80 C79 111.0(10) . .
N10 C81 C82 112.1(10) . .
O41 C82 C81 108.2(9) . .
C84 C83 N10 117.2(12) . .
O42 C84 C83 109.9(13) . .
N11 C85 C86 111.9(10) . .
O43 C86 C85 108.2(9) . .
N11 C87 C88 108.1(9) . .
O44 C88 C87 109.0(10) . .
N11 C89 C90 110.6(9) . .
O45 C90 C89 108.4(9) . .
N12 C91 C92 110.8(10) . .
O46 C92 C91 109.1(10) . .
N12 C93 C94 111.1(10) . .
O47 C94 C93 108.3(10) . .
C96 C95 N12 113.3(13) . .
O48 C96 C95 109.7(16) . .
C1 O1 Ho1 136.8(8) . .
C5 O3 Ho1 138.6(7) . .
C5 O4 Fe1 123.7(7) . .
C9 O5 Ho2 137.2(8) . .
C13 O7 Ho2 136.6(7) . .
C13 O8 Fe4 125.7(7) . .
C17 O9 Ho3 138.6(9) . .
C21 O11 Ho3 137.5(8) . .
C21 O12 Fe7 126.0(7) . .
C26 O13 Ho1 125.7(7) . .
C28 O14 Fe9 129.6(7) . 2_656
C28 O14 Ho1 119.4(7) . .
Fe9 O14 Ho1 109.5(4) 2_656 .
C30 O15 Fe1 125.9(7) . .
C30 O15 Ho1 121.3(7) . .
Fe1 O15 Ho1 103.5(3) . .
C32 O16 Fe1 119.6(6) . .
C32 O16 Ho1 132.6(6) . .
Fe1 O16 Ho1 102.3(3) . .
C34 O17 Fe2 123.2(6) . .
C34 O17 Fe1 110.0(6) . .
Fe2 O17 Fe1 103.9(3) . .
C38 O19 Fe1 133.2(7) . .
C38 O19 Fe2 121.1(7) . .
Fe1 O19 Fe2 105.2(3) . .
C40 O20 Fe3 124.7(7) . .
C40 O20 Fe2 116.0(7) . .
Fe3 O20 Fe2 105.0(3) . .
C42 O21 Fe2 120.7(8) . .
C44 O22 Fe2 130.6(7) . .
C44 O22 Fe3 122.1(7) . .
Fe2 O22 Fe3 107.0(3) . .
C46 O23 Fe3 111.1(7) . .
C46 O23 Ho2 129.2(6) . .
Fe3 O23 Ho2 108.1(3) . .
C50 O25 Fe3 128.5(7) . .
C50 O25 Ho2 120.7(6) . .
Fe3 O25 Ho2 109.9(3) . .
C52 O26 Ho2 125.2(7) . .
C54 O27 Fe4 124.8(7) . .
C54 O27 Ho2 122.2(6) . .
Fe4 O27 Ho2 104.3(3) . .
C56 O28 Fe4 115.7(7) . .
C56 O28 Ho2 127.3(7) . .
Fe4 O28 Ho2 102.7(3) . .
C58 O29 Fe5 120.3(7) . .
C58 O29 Fe4 111.9(7) . .
Fe5 O29 Fe4 103.6(3) . .
C62 O31 Fe4 131.8(6) . .
C62 O31 Fe5 122.2(6) . .
Fe4 O31 Fe5 104.6(3) . .
C64 O32 Fe5 120.8(7) . .
C66 O33 Fe6 125.0(7) . .
C66 O33 Fe5 115.3(7) . .
Fe6 O33 Fe5 104.5(3) . .
C68 O34 Fe6 121.6(6) . .
C68 O34 Fe5 131.8(7) . .
Fe6 O34 Fe5 106.5(3) . .
C70 O35 Fe6 111.5(6) . .
C70 O35 Ho3 127.9(6) . .
Fe6 O35 Ho3 107.1(3) . .
C74 O37 Fe6 126.8(7) . .
C74 O37 Ho3 122.0(7) . .
Fe6 O37 Ho3 109.2(3) . .
C76 O38 Ho3 125.4(8) . .
C78 O39 Fe7 124.3(7) . .
C78 O39 Ho3 122.3(7) . .
Fe7 O39 Ho3 104.1(3) . .
C80 O40 Fe7 117.9(6) . .
C80 O40 Ho3 134.2(7) . .
Fe7 O40 Ho3 101.9(3) . .
C82 O41 Fe8 123.4(6) . .
C82 O41 Fe7 111.9(7) . .
Fe8 O41 Fe7 103.9(3) . .
C86 O43 Fe7 133.9(7) . .
C86 O43 Fe8 120.8(7) . .
Fe7 O43 Fe8 104.8(4) . .
C88 O44 Fe8 121.3(7) . .
C90 O45 Fe9 122.4(6) . .
C90 O45 Fe8 116.0(7) . .
Fe9 O45 Fe8 104.6(3) . .
C92 O46 Fe8 130.2(7) . .
C92 O46 Fe9 121.8(7) . .
Fe8 O46 Fe9 107.6(4) . .
C94 O47 Fe9 111.5(6) . .
C94 O47 Ho1 130.3(6) . 2_656
Fe9 O47 Ho1 107.5(3) . 2_656
C29 N1 C27 111.3(10) . .
C29 N1 C25 111.3(10) . .
C27 N1 C25 110.4(10) . .
C29 N1 Ho1 106.6(7) . .
C27 N1 Ho1 109.7(7) . .
C25 N1 Ho1 107.6(8) . .
C33 N2 C31 114.9(9) . .
C33 N2 C35 110.9(9) . .
C31 N2 C35 111.0(9) . .
C33 N2 Fe1 105.2(7) . .
C31 N2 Fe1 102.8(7) . .
C35 N2 Fe1 111.7(7) . .
C41 N3 C37 111.7(11) . .
C41 N3 C39 113.2(10) . .
C37 N3 C39 113.3(10) . .
C41 N3 Fe2 102.8(8) . .
C37 N3 Fe2 107.4(7) . .
C39 N3 Fe2 107.6(7) . .
C47 N4 C43 111.4(9) . .
C47 N4 C45 110.6(9) . .
C43 N4 C45 112.3(9) . .
C47 N4 Fe3 111.9(7) . .
C43 N4 Fe3 104.1(6) . .
C45 N4 Fe3 106.2(7) . .
C51 N5 C49 112.4(9) . .
C51 N5 C53 110.0(9) . .
C49 N5 C53 109.3(9) . .
C51 N5 Ho2 108.7(7) . .
C49 N5 Ho2 109.3(6) . .
C53 N5 Ho2 107.0(6) . .
C57 N6 C55 109.1(11) . .
C57 N6 C59 111.2(10) . .
C55 N6 C59 114.6(11) . .
C57 N6 Fe4 106.3(7) . .
C55 N6 Fe4 105.1(7) . .
C59 N6 Fe4 110.1(8) . .
C65 N7 C63 114.6(9) . .
C65 N7 C61 113.9(9) . .
C63 N7 C61 109.8(10) . .
C65 N7 Fe5 109.9(7) . .
C63 N7 Fe5 102.0(6) . .
C61 N7 Fe5 105.7(7) . .
C67 N8 C69 112.6(9) . .
C67 N8 C71 111.0(9) . .
C69 N8 C71 111.5(8) . .
C67 N8 Fe6 103.7(7) . .
C69 N8 Fe6 106.3(6) . .
C71 N8 Fe6 111.5(7) . .
C77 N9 C73 110.0(11) . .
C77 N9 C75 111.1(10) . .
C73 N9 C75 111.7(10) . .
C77 N9 Ho3 105.7(7) . .
C73 N9 Ho3 111.3(7) . .
C75 N9 Ho3 106.9(8) . .
C79 N10 C83 113.2(10) . .
C79 N10 C81 113.9(10) . .
C83 N10 C81 110.8(9) . .
C79 N10 Fe7 101.8(7) . .
C83 N10 Fe7 110.0(8) . .
C81 N10 Fe7 106.5(7) . .
C87 N11 C89 112.3(9) . .
C87 N11 C85 112.5(10) . .
C89 N11 C85 113.2(9) . .
C87 N11 Fe8 102.3(7) . .
C89 N11 Fe8 108.4(7) . .
C85 N11 Fe8 107.3(7) . .
C93 N12 C91 113.9(11) . .
C93 N12 C95 110.5(9) . .
C91 N12 C95 112.1(10) . .
C93 N12 Fe9 105.3(7) . .
C91 N12 Fe9 103.1(7) . .
C95 N12 Fe9 111.6(8) . .
N14 N13 Fe3 160(2) . .
N14' N13 Fe3 154(2) . .
N13 N14 N15 173(3) . .
N13 N14' N15' 172(4) . .
N17 N16 Fe6 140.5(14) . .
N16 N17 N18 176.4(19) . .
N20 N19 Fe9 130.7(12) . .
N20' N19 Fe9 142(2) . .
N19 N20 N21 178(3) . .
N19 N20' N21' 173(4) . .
N22 C99 C100 174(5) . .

loop_
_geom_bond_atom_site_label_1
_geom_bond_atom_site_label_2
_geom_bond_distance
_geom_bond_site_symmetry_2
Ho1 O14 2.320(7) .
Ho1 O15 2.331(8) .
Ho1 O1 2.338(8) .
Ho1 O47 2.339(7) 2_656
Ho1 O16 2.347(7) .
Ho1 O3 2.354(7) .
Ho1 O13 2.372(8) .
Ho1 N1 2.652(10) .
Ho1 Fe1 3.3575(17) .
Ho2 O5 2.274(9) .
Ho2 O25 2.314(7) .
Ho2 O27 2.318(7) .
Ho2 O23 2.336(7) .
Ho2 O28 2.363(7) .
Ho2 O7 2.385(8) .
Ho2 O26 2.407(7) .
Ho2 N5 2.624(9) .
Ho2 Fe4 3.3821(17) .
Ho3 O37 2.303(8) .
Ho3 O39 2.311(7) .
Ho3 O35 2.330(7) .
Ho3 O9 2.331(8) .
Ho3 O11 2.343(8) .
Ho3 O40 2.358(7) .
Ho3 O38 2.392(8) .
Ho3 N9 2.663(11) .
Ho3 Fe7 3.3604(17) .
Ho3 Fe6 3.4699(17) .
Fe1 O15 1.933(8) .
Fe1 O16 1.952(8) .
Fe1 O19 1.968(8) .
Fe1 O17 2.023(7) .
Fe1 O4 2.045(8) .
Fe1 N2 2.263(10) .
Fe2 O21 1.905(9) .
Fe2 O22 1.991(8) .
Fe2 O17 2.013(7) .
Fe2 O20 2.028(8) .
Fe2 O19 2.030(8) .
Fe2 N3 2.277(10) .
Fe3 O25 1.955(7) .
Fe3 O23 1.981(8) .
Fe3 O22 1.997(8) .
Fe3 O20 2.014(7) .
Fe3 N13 2.043(13) .
Fe3 N4 2.281(9) .
Fe4 O27 1.955(7) .
Fe4 O28 1.956(7) .
Fe4 O31 1.987(8) .
Fe4 O29 2.034(7) .
Fe4 O8 2.036(7) .
Fe4 N6 2.265(10) .
Fe5 O32 1.909(8) .
Fe5 O34 2.003(7) .
Fe5 O29 2.012(8) .
Fe5 O31 2.032(7) .
Fe5 O33 2.039(8) .
Fe5 N7 2.268(9) .
Fe6 O37 1.947(8) .
Fe6 O35 1.975(8) .
Fe6 O34 1.998(7) .
Fe6 O33 2.015(8) .
Fe6 N16 2.050(13) .
Fe6 N8 2.276(9) .
Fe7 O39 1.941(8) .
Fe7 O43 1.957(8) .
Fe7 O40 1.957(8) .
Fe7 O41 2.024(7) .
Fe7 O12 2.045(8) .
Fe7 N10 2.240(10) .
Fe8 O44 1.914(8) .
Fe8 O46 1.979(8) .
Fe8 O41 1.999(7) .
Fe8 O43 2.043(8) .
Fe8 O45 2.045(8) .
Fe8 N11 2.256(10) .
Fe9 O14 1.940(8) 2_656
Fe9 O47 1.972(8) .
Fe9 O46 2.005(8) .
Fe9 O45 2.017(8) .
Fe9 N19 2.064(12) .
Fe9 N12 2.304(11) .
C1 O2 1.244(15) .
C1 O1 1.265(14) .
C1 C2 1.508(19) .
C2 C3 1.49(2) .
C2 C4 1.56(2) .
C5 O3 1.237(14) .
C5 O4 1.268(14) .
C5 C6 1.517(16) .
C6 C8 1.47(2) .
C6 C7 1.541(10) .
C9 O6 1.246(16) .
C9 O5 1.261(15) .
C9 C10 1.471(17) .
C10 C11 1.501(14) .
C10 C12 1.524(7) .
C10 C12' 1.524(7) .
C10 C11' 1.525(14) .
C13 O7 1.231(13) .
C13 O8 1.274(12) .
C13 C14 1.535(15) .
C14 C16' 1.512(12) .
C14 C15' 1.514(11) .
C14 C15 1.520(11) .
C14 C16 1.521(11) .
C17 O9 1.205(17) .
C17 O10 1.253(17) .
C17 C18 1.49(2) .
C18 C19' 1.522(9) .
C18 C20' 1.524(9) .
C18 C19 1.530(7) .
C18 C20 1.531(7) .
C21 O11 1.258(14) .
C21 O12 1.280(15) .
C21 C22 1.539(16) .
C22 C24 1.50(2) .
C22 C23 1.532(19) .
C25 N1 1.489(16) .
C25 C26 1.50(2) .
C26 O13 1.446(16) .
C27 N1 1.482(16) .
C27 C28 1.517(19) .
C28 O14 1.402(15) .
C29 N1 1.467(16) .
C29 C30 1.512(18) .
C30 O15 1.435(14) .
C31 N2 1.483(14) .
C31 C32 1.527(16) .
C32 O16 1.397(14) .
C33 N2 1.479(14) .
C33 C34 1.505(16) .
C34 O17 1.416(14) .
C35 C36 1.490(18) .
C35 N2 1.493(14) .
C36 O18 1.401(15) .
C37 N3 1.467(16) .
C37 C38 1.510(18) .
C38 O19 1.429(13) .
C39 N3 1.483(15) .
C39 C40 1.508(17) .
C40 O20 1.422(13) .
C41 N3 1.445(17) .
C41 C42 1.54(2) .
C42 O21 1.405(18) .
C43 N4 1.493(14) .
C43 C44 1.501(18) .
C44 O22 1.430(13) .
C45 N4 1.506(16) .
C45 C46 1.547(17) .
C46 O23 1.413(13) .
C47 N4 1.478(16) .
C47 C48 1.517(15) .
C48 O24 1.417(15) .
C49 N5 1.480(14) .
C49 C50 1.526(16) .
C50 O25 1.387(13) .
C51 N5 1.451(14) .
C51 C52 1.503(18) .
C52 O26 1.440(14) .
C53 N5 1.487(14) .
C53 C54 1.521(15) .
C54 O27 1.411(13) .
C55 C56 1.425(19) .
C55 N6 1.486(17) .
C56 O28 1.366(15) .
C57 N6 1.451(15) .
C57 C58 1.502(17) .
C58 O29 1.408(14) .
C59 C60 1.49(2) .
C59 N6 1.493(17) .
C60 O30 1.36(2) .
C61 N7 1.500(14) .
C61 C62 1.504(17) .
C62 O31 1.417(13) .
C63 N7 1.486(16) .
C63 C64 1.507(17) .
C64 O32 1.406(14) .
C65 N7 1.459(15) .
C65 C66 1.524(17) .
C66 O33 1.415(13) .
C67 N8 1.478(14) .
C67 C68 1.505(16) .
C68 O34 1.404(13) .
C69 N8 1.490(15) .
C69 C70 1.505(15) .
C70 O35 1.408(12) .
C71 C72 1.516(17) .
C71 N8 1.519(14) .
C72 O36 1.415(15) .
C73 N9 1.483(18) .
C73 C74 1.513(18) .
C74 O37 1.421(14) .
C75 N9 1.488(16) .
C75 C76 1.54(2) .
C76 O38 1.408(16) .
C77 N9 1.480(17) .
C77 C78 1.519(19) .
C78 O39 1.413(15) .
C79 N10 1.471(16) .
C79 C80 1.532(17) .
C80 O40 1.388(14) .
C81 N10 1.509(16) .
C81 C82 1.529(18) .
C82 O41 1.406(14) .
C83 C84 1.49(2) .
C83 N10 1.496(15) .
C84 O42 1.376(19) .
C85 N11 1.478(15) .
C85 C86 1.501(18) .
C86 O43 1.417(13) .
C87 N11 1.471(16) .
C87 C88 1.559(16) .
C88 O44 1.388(14) .
C89 N11 1.472(15) .
C89 C90 1.519(17) .
C90 O45 1.416(13) .
C91 N12 1.478(15) .
C91 C92 1.516(19) .
C92 O46 1.402(13) .
C93 N12 1.476(16) .
C93 C94 1.513(16) .
C94 O47 1.398(14) .
C95 C96 1.48(2) .
C95 N12 1.503(17) .
C96 O48 1.44(2) .
O14 Fe9 1.940(8) 2_656
O47 Ho1 2.339(7) 2_656
N13 N14 1.075(17) .
N13 N14' 1.085(17) .
N14 N15 1.13(2) .
N14' N15' 1.14(2) .
N16 N17 1.051(17) .
N17 N18 1.22(2) .
N19 N20 1.144(19) .
N19 N20' 1.14(2) .
N20 N21 1.20(2) .
N20' N21' 1.20(3) .
O49 C97 1.401(10) .
O51 C98 1.43(2) .
N22 C99 1.117(19) .
C100 C99 1.559(19) .
